data_7057765
loop_
_publ_author_name
'Yao, Min-Xia'
'Cai, Li-Zheng'
'Deng, Xiao-Wei'
'Zhang, Wei'
'Liu, Sui-Jun'
'Cai, Xu-Min'

_publ_section_title
;
 Self-assembly of rare octanuclear quad(double-stranded) cluster helicates
 showing slow magnetic relaxation and the magnetocaloric effect
;
_journal_issue 21
_journal_name_full 'New Journal of Chemistry'
_journal_page_first 17652
_journal_paper_doi 10.1039/C8NJ04169E
_journal_volume 42
_journal_year 2018
_chemical_formula_sum 'C210 H196 Cl4 Dy8 N24 O60'
_chemical_formula_weight 5457.70
_space_group_crystal_system triclinic
_space_group_IT_number 2
_space_group_name_Hall '-P 1'
_space_group_name_H-M_alt 'P -1'
_symmetry_space_group_name_Hall '-P 1'
_symmetry_space_group_name_H-M 'P -1'
_atom_sites_solution_hydrogens mixed
_audit_creation_method SHELXL-2016/6
_audit_update_record
;
2018-09-22 deposited with the CCDC.
2018-09-28 downloaded from the CCDC.
;
_cell_angle_alpha 84.353(2)
_cell_angle_beta 76.907(3)
_cell_angle_gamma 67.859(2)
_cell_formula_units_Z 2
_cell_length_a 18.4550(15)
_cell_length_b 20.4824(15)
_cell_length_c 34.151(2)
_cell_measurement_reflns_used 5523
_cell_measurement_temperature 157(2)
_cell_measurement_theta_max 25.33
_cell_measurement_theta_min 2.1
_cell_volume 11645.2(15)
_computing_cell_refinement 'Bruker SMART'
_computing_data_collection 'Bruker SMART'
_computing_data_reduction 'Bruker SAINT'
_computing_molecular_graphics 'Bruker SHELXTL'
_computing_publication_material 'Bruker SHELXTL'
_computing_structure_refinement 'SHELXL-2016/6 (Sheldrick, 2016)'
_computing_structure_solution 'Bruker SHELXTL'
_diffrn_ambient_temperature 157(2)
_diffrn_measured_fraction_theta_full 0.989
_diffrn_measured_fraction_theta_max 0.980
_diffrn_measurement_device_type 'PHOTON100 CMOS detector'
_diffrn_measurement_method 'omega scan'
_diffrn_radiation_type MoK\a
_diffrn_radiation_wavelength 0.71073
_diffrn_reflns_av_R_equivalents 0.0377
_diffrn_reflns_av_unetI/netI 0.0666
_diffrn_reflns_Laue_measured_fraction_full 0.989
_diffrn_reflns_Laue_measured_fraction_max 0.980
_diffrn_reflns_limit_h_max 22
_diffrn_reflns_limit_h_min -22
_diffrn_reflns_limit_k_max 23
_diffrn_reflns_limit_k_min -24
_diffrn_reflns_limit_l_max 40
_diffrn_reflns_limit_l_min -40
_diffrn_reflns_number 110794
_diffrn_reflns_point_group_measured_fraction_full 0.989
_diffrn_reflns_point_group_measured_fraction_max 0.980
_diffrn_reflns_theta_full 25.242
_diffrn_reflns_theta_max 25.418
_diffrn_reflns_theta_min 1.073
_exptl_absorpt_coefficient_mu 2.660
_exptl_absorpt_correction_T_max 0.7452
_exptl_absorpt_correction_T_min 0.6157
_exptl_absorpt_correction_type multi-scan
_exptl_absorpt_process_details 'SADABS (Bruker, 2013)'
_exptl_crystal_colour 'black red'
_exptl_crystal_density_diffrn 1.556
_exptl_crystal_description block
_exptl_crystal_F_000 5400
_exptl_crystal_size_max 0.260
_exptl_crystal_size_mid 0.240
_exptl_crystal_size_min 0.220
_refine_diff_density_max 1.235
_refine_diff_density_min -1.142
_refine_diff_density_rms 0.144
_refine_ls_extinction_method none
_refine_ls_goodness_of_fit_ref 0.978
_refine_ls_hydrogen_treatment constr
_refine_ls_matrix_type fullcycle
_refine_ls_number_parameters 2775
_refine_ls_number_reflns 42112
_refine_ls_number_restraints 0
_refine_ls_restrained_S_all 0.978
_refine_ls_R_factor_all 0.0886
_refine_ls_R_factor_gt 0.0454
_refine_ls_shift/su_max 0.001
_refine_ls_shift/su_mean 0.000
_refine_ls_structure_factor_coef Fsqd
_refine_ls_weighting_details 'w=1/[\s^2^(Fo^2^)+(0.0850P)^2^+1.8800P] where P=(Fo^2^+2Fc^2^)/3'
_refine_ls_weighting_scheme calc
_refine_ls_wR_factor_gt 0.1168
_refine_ls_wR_factor_ref 0.1347
_reflns_Friedel_coverage 0.000
_reflns_number_gt 28034
_reflns_number_total 42112
_reflns_threshold_expression 'I > 2\s(I)'
_cod_data_source_file c8nj04169e2.cif
_cod_data_source_block d160622d_sq
_cod_depositor_comments 'Adding full bibliography for 7057763--7057766.cif.'
_cod_database_code 7057765
_shelx_shelxl_version_number 2016/6
_shelx_space_group_comment
;
The symmetry employed for this shelxl refinement is uniquely defined
by the following loop, which should always be used as a source of
symmetry information in preference to the above space-group names.
They are only intended as comments.
;
_shelx_estimated_absorpt_t_min 0.545
_shelx_estimated_absorpt_t_max 0.592

loop_
_space_group_symop_operation_xyz
'x, y, z'
'-x, -y, -z'

loop_
_atom_site_label
_atom_site_type_symbol
_atom_site_fract_x
_atom_site_fract_y
_atom_site_fract_z
_atom_site_U_iso_or_equiv
_atom_site_adp_type
_atom_site_occupancy
_atom_site_site_symmetry_order
_atom_site_calc_flag
_atom_site_refinement_flags_posn
_atom_site_refinement_flags_adp
C1 C 0.4285(4) 0.6214(4) 0.1504(2) 0.0390(18) Uani 1 1 d . .
C2 C 0.4852(4) 0.5549(4) 0.1459(2) 0.0421(18) Uani 1 1 d . .
H2 H 0.469230 0.515434 0.148243 0.050 Uiso 1 1 calc R U
C3 C 0.5637(5) 0.5449(4) 0.1380(2) 0.052(2) Uani 1 1 d . .
H3A H 0.601485 0.497926 0.135772 0.063 Uiso 1 1 calc R U
C4 C 0.5924(5) 0.6001(4) 0.1330(2) 0.055(2) Uani 1 1 d . .
H4 H 0.648120 0.591049 0.127612 0.066 Uiso 1 1 calc R U
C5 C 0.5357(4) 0.6694(4) 0.1362(2) 0.046(2) Uani 1 1 d . .
H5 H 0.552495 0.708518 0.131884 0.056 Uiso 1 1 calc R U
C6 C 0.4559(4) 0.6798(4) 0.1457(2) 0.0441(19) Uani 1 1 d . .
C7 C 0.4536(5) 0.8193(4) 0.1702(2) 0.050(2) Uani 1 1 d . .
H7A H 0.469818 0.784275 0.191328 0.075 Uiso 1 1 calc R U
H7B H 0.435012 0.866772 0.180928 0.075 Uiso 1 1 calc R U
H7C H 0.499213 0.812917 0.147689 0.075 Uiso 1 1 calc R U
C8 C 0.3882(5) 0.8101(4) 0.1560(2) 0.0450(19) Uani 1 1 d . .
C9 C 0.3199(5) 0.8705(4) 0.1514(2) 0.0429(19) Uani 1 1 d . .
H9 H 0.315701 0.915013 0.159576 0.051 Uiso 1 1 calc R U
C10 C 0.2597(5) 0.8663(3) 0.1355(2) 0.0380(18) Uani 1 1 d . .
C11 C 0.1918(5) 0.9312(4) 0.1274(2) 0.0414(18) Uani 1 1 d . .
C12 C 0.1735(5) 0.9985(4) 0.1417(2) 0.0442(19) Uani 1 1 d . .
H12 H 0.205652 1.006614 0.157430 0.053 Uiso 1 1 calc R U
C13 C 0.1062(5) 1.0537(4) 0.1322(2) 0.048(2) Uani 1 1 d . .
H13 H 0.092357 1.099687 0.141851 0.057 Uiso 1 1 calc R U
C14 C 0.0593(4) 1.0418(4) 0.1088(2) 0.046(2) Uani 1 1 d . .
H14 H 0.012697 1.078273 0.102916 0.055 Uiso 1 1 calc R U
C15 C 0.0850(4) 0.9731(3) 0.0943(2) 0.0391(18) Uani 1 1 d . .
C16 C 0.0416(4) 0.9527(4) 0.0684(2) 0.0415(18) Uani 1 1 d . .
C17 C -0.0284(5) 0.9977(4) 0.0591(2) 0.047(2) Uani 1 1 d . .
H17 H -0.046682 1.045682 0.066345 0.056 Uiso 1 1 calc R U
C18 C -0.0750(5) 0.9772(4) 0.0395(2) 0.047(2) Uani 1 1 d . .
C19 C -0.1536(5) 1.0316(4) 0.0329(2) 0.056(2) Uani 1 1 d . .
H19A H -0.168946 1.017677 0.010257 0.085 Uiso 1 1 calc R U
H19B H -0.148091 1.077461 0.026883 0.085 Uiso 1 1 calc R U
H19C H -0.194947 1.034980 0.057200 0.085 Uiso 1 1 calc R U
C20 C -0.0964(5) 0.8832(4) 0.0096(2) 0.051(2) Uani 1 1 d . .
C21 C -0.1739(5) 0.8895(4) 0.0277(3) 0.057(2) Uani 1 1 d . .
H21 H -0.199428 0.914644 0.052081 0.069 Uiso 1 1 calc R U
C22 C -0.2140(6) 0.8589(5) 0.0102(3) 0.068(3) Uani 1 1 d . .
H22 H -0.267952 0.864888 0.021721 0.082 Uiso 1 1 calc R U
C23 C -0.1740(6) 0.8188(5) -0.0248(3) 0.061(2) Uani 1 1 d . .
H23 H -0.200598 0.797123 -0.036978 0.073 Uiso 1 1 calc R U
C24 C -0.0952(6) 0.8113(4) -0.0415(3) 0.061(2) Uani 1 1 d . .
H24 H -0.067899 0.783870 -0.064916 0.073 Uiso 1 1 calc R U
C25 C -0.0565(5) 0.8428(4) -0.0247(2) 0.046(2) Uani 1 1 d . .
C26 C 0.4517(5) 0.9298(4) 0.0711(2) 0.052(2) Uani 1 1 d . .
C27 C 0.4690(6) 0.9648(5) 0.0982(3) 0.062(2) Uani 1 1 d . .
H27 H 0.517348 0.944137 0.107718 0.075 Uiso 1 1 calc R U
C28 C 0.4136(6) 1.0315(5) 0.1113(3) 0.066(3) Uani 1 1 d . .
H28 H 0.425314 1.056497 0.129494 0.079 Uiso 1 1 calc R U
C29 C 0.3431(6) 1.0610(4) 0.0983(3) 0.061(2) Uani 1 1 d . .
H29 H 0.305324 1.105370 0.108116 0.073 Uiso 1 1 calc R U
C30 C 0.3269(6) 1.0251(4) 0.0702(2) 0.061(2) Uani 1 1 d . .
H30 H 0.278986 1.045841 0.060259 0.073 Uiso 1 1 calc R U
C31 C 0.3811(5) 0.9597(4) 0.0573(2) 0.0444(19) Uani 1 1 d . .
C32 C 0.4529(5) 0.9259(5) -0.0265(2) 0.066(3) Uani 1 1 d . .
H32A H 0.446740 0.970616 -0.015665 0.100 Uiso 1 1 calc R U
H32B H 0.448483 0.932616 -0.054817 0.100 Uiso 1 1 calc R U
H32C H 0.505417 0.890575 -0.024399 0.100 Uiso 1 1 calc R U
C33 C 0.3893(5) 0.9012(4) -0.0033(2) 0.054(2) Uani 1 1 d . .
C34 C 0.3610(5) 0.8599(4) -0.0218(2) 0.047(2) Uani 1 1 d . .
H34 H 0.384752 0.846885 -0.048983 0.057 Uiso 1 1 calc R U
C35 C 0.2995(4) 0.8371(4) -0.0021(2) 0.0445(19) Uani 1 1 d . .
C36 C 0.2729(4) 0.7914(3) -0.0218(2) 0.0380(17) Uani 1 1 d . .
C37 C 0.2933(4) 0.7766(4) -0.0616(2) 0.0393(18) Uani 1 1 d . .
H37 H 0.330183 0.793587 -0.079367 0.047 Uiso 1 1 calc R U
C38 C 0.2592(5) 0.7361(4) -0.0759(2) 0.048(2) Uani 1 1 d . .
H38 H 0.273993 0.723374 -0.103405 0.058 Uiso 1 1 calc R U
C39 C 0.2038(5) 0.7147(4) -0.0495(2) 0.0442(19) Uani 1 1 d . .
H39 H 0.179490 0.687451 -0.058872 0.053 Uiso 1 1 calc R U
C40 C 0.1836(5) 0.7325(4) -0.0100(2) 0.0416(18) Uani 1 1 d . .
C41 C 0.1231(5) 0.7153(4) 0.0218(2) 0.0414(18) Uani 1 1 d . .
C42 C 0.0724(5) 0.6866(4) 0.0124(2) 0.0442(19) Uani 1 1 d . .
H42 H 0.080379 0.672758 -0.014486 0.053 Uiso 1 1 calc R U
C43 C 0.0080(5) 0.6771(4) 0.0421(2) 0.0434(19) Uani 1 1 d . .
C44 C -0.0527(5) 0.6593(5) 0.0280(2) 0.058(2) Uani 1 1 d . .
H44A H -0.071864 0.628461 0.047879 0.087 Uiso 1 1 calc R U
H44B H -0.028547 0.634924 0.002235 0.087 Uiso 1 1 calc R U
H44C H -0.097661 0.702613 0.024469 0.087 Uiso 1 1 calc R U
C45 C -0.0559(5) 0.6860(4) 0.1149(2) 0.0457(19) Uani 1 1 d . .
C46 C -0.1384(5) 0.7093(4) 0.1171(3) 0.057(2) Uani 1 1 d . .
H46 H -0.158651 0.723231 0.093158 0.068 Uiso 1 1 calc R U
C47 C -0.1915(5) 0.7125(4) 0.1537(3) 0.061(2) Uani 1 1 d . .
H47 H -0.246656 0.724234 0.154295 0.073 Uiso 1 1 calc R U
C48 C -0.1640(5) 0.6987(4) 0.1891(3) 0.055(2) Uani 1 1 d . .
H48 H -0.200125 0.702327 0.214259 0.066 Uiso 1 1 calc R U
C49 C -0.0847(5) 0.6799(4) 0.1875(2) 0.0453(19) Uani 1 1 d . .
H49 H -0.066812 0.671291 0.212211 0.054 Uiso 1 1 calc R U
C50 C -0.0263(4) 0.6721(4) 0.1510(2) 0.0395(18) Uani 1 1 d . .
C51 C 0.4799(4) 0.3399(4) 0.2297(2) 0.0407(18) Uani 1 1 d . .
C52 C 0.5050(4) 0.2671(4) 0.2218(2) 0.0431(19) Uani 1 1 d . .
H52 H 0.466470 0.245291 0.227644 0.052 Uiso 1 1 calc R U
C53 C 0.5815(4) 0.2280(4) 0.2064(2) 0.046(2) Uani 1 1 d . .
H53 H 0.597317 0.178921 0.202519 0.055 Uiso 1 1 calc R U
C54 C 0.6376(4) 0.2609(4) 0.1962(2) 0.051(2) Uani 1 1 d . .
H54 H 0.691411 0.234272 0.184201 0.061 Uiso 1 1 calc R U
C55 C 0.6152(5) 0.3317(4) 0.2035(2) 0.0448(19) Uani 1 1 d . .
H55 H 0.653526 0.353701 0.196361 0.054 Uiso 1 1 calc R U
C56 C 0.5365(4) 0.3708(4) 0.2214(2) 0.0409(18) Uani 1 1 d . .
C57 C 0.6293(5) 0.4506(4) 0.2437(2) 0.052(2) Uani 1 1 d . .
H57A H 0.640831 0.401729 0.253294 0.079 Uiso 1 1 calc R U
H57B H 0.639260 0.477275 0.262790 0.079 Uiso 1 1 calc R U
H57C H 0.663900 0.451239 0.217336 0.079 Uiso 1 1 calc R U
C58 C 0.5433(4) 0.4834(4) 0.2399(2) 0.0420(19) Uani 1 1 d . .
C59 C 0.5025(4) 0.5536(4) 0.2475(2) 0.0434(19) Uani 1 1 d . .
H59 H 0.530547 0.579216 0.255077 0.052 Uiso 1 1 calc R U
C60 C 0.4246(5) 0.5899(4) 0.2449(2) 0.0407(18) Uani 1 1 d . .
C61 C 0.3836(4) 0.6689(4) 0.2525(2) 0.0417(18) Uani 1 1 d . .
C62 C 0.4205(5) 0.7056(4) 0.2687(2) 0.048(2) Uani 1 1 d . .
H62 H 0.471631 0.682515 0.275310 0.058 Uiso 1 1 calc R U
C63 C 0.3784(5) 0.7773(4) 0.2746(2) 0.050(2) Uani 1 1 d . .
H63 H 0.399395 0.804537 0.286432 0.060 Uiso 1 1 calc R U
C64 C 0.3049(5) 0.8089(4) 0.2629(2) 0.046(2) Uani 1 1 d . .
H64 H 0.275429 0.857858 0.266972 0.056 Uiso 1 1 calc R U
C65 C 0.2750(4) 0.7693(4) 0.2455(2) 0.0412(18) Uani 1 1 d . .
C66 C 0.2012(4) 0.7951(4) 0.2301(2) 0.0391(18) Uani 1 1 d . .
C67 C 0.1471(4) 0.8660(4) 0.2353(2) 0.0400(18) Uani 1 1 d . .
H67 H 0.161146 0.898140 0.247420 0.048 Uiso 1 1 calc R U
C68 C 0.0739(5) 0.8902(4) 0.2232(2) 0.046(2) Uani 1 1 d . .
C69 C 0.0174(5) 0.9640(4) 0.2325(2) 0.056(2) Uani 1 1 d . .
H69A H -0.018635 0.979700 0.213493 0.085 Uiso 1 1 calc R U
H69B H 0.047649 0.995036 0.230189 0.085 Uiso 1 1 calc R U
H69C H -0.014006 0.965681 0.259958 0.085 Uiso 1 1 calc R U
C70 C -0.0083(5) 0.8629(4) 0.1848(2) 0.0451(19) Uani 1 1 d . .
C71 C -0.0886(5) 0.8995(4) 0.2010(2) 0.057(2) Uani 1 1 d . .
H71 H -0.102753 0.918514 0.227112 0.069 Uiso 1 1 calc R U
C72 C -0.1485(5) 0.9091(4) 0.1805(3) 0.061(2) Uani 1 1 d . .
H72 H -0.202902 0.935057 0.191779 0.073 Uiso 1 1 calc R U
C73 C -0.1261(5) 0.8795(4) 0.1428(3) 0.057(2) Uani 1 1 d . .
H73 H -0.166317 0.885207 0.128250 0.069 Uiso 1 1 calc R U
C74 C -0.0473(5) 0.8421(4) 0.1256(2) 0.048(2) Uani 1 1 d . .
H74 H -0.034442 0.822251 0.099747 0.058 Uiso 1 1 calc R U
C75 C 0.0138(4) 0.8331(4) 0.1459(2) 0.0393(18) Uani 1 1 d . .
C76 C 0.3568(4) 0.6704(4) 0.0527(2) 0.0427(19) Uani 1 1 d . .
C77 C 0.4147(4) 0.7024(4) 0.0489(2) 0.0463(19) Uani 1 1 d . .
H77 H 0.403001 0.741742 0.065010 0.056 Uiso 1 1 calc R U
C78 C 0.4854(5) 0.6780(4) 0.0231(2) 0.051(2) Uani 1 1 d . .
H78 H 0.522709 0.700347 0.021535 0.061 Uiso 1 1 calc R U
C79 C 0.5054(5) 0.6212(4) -0.0014(2) 0.057(2) Uani 1 1 d . .
H79 H 0.556200 0.604583 -0.019024 0.068 Uiso 1 1 calc R U
C80 C 0.4516(5) 0.5889(4) -0.0001(2) 0.052(2) Uani 1 1 d . .
H80 H 0.464781 0.550573 -0.017266 0.063 Uiso 1 1 calc R U
C81 C 0.3782(4) 0.6123(4) 0.0264(2) 0.0413(18) Uani 1 1 d . .
C82 C 0.3412(5) 0.5411(4) -0.0363(2) 0.047(2) Uani 1 1 d . .
H82A H 0.346957 0.585669 -0.046561 0.071 Uiso 1 1 calc R U
H82B H 0.309825 0.528759 -0.051867 0.071 Uiso 1 1 calc R U
H82C H 0.394254 0.503769 -0.038737 0.071 Uiso 1 1 calc R U
C83 C 0.2996(5) 0.5489(4) 0.0069(2) 0.0428(19) Uani 1 1 d . .
C84 C 0.2395(4) 0.5249(4) 0.0211(2) 0.0439(19) Uani 1 1 d . .
H84 H 0.225549 0.503016 0.002190 0.053 Uiso 1 1 calc R U
C85 C 0.1946(4) 0.5290(4) 0.0615(2) 0.0400(18) Uani 1 1 d . .
C86 C 0.1244(4) 0.5075(4) 0.0714(2) 0.0414(18) Uani 1 1 d . .
C87 C 0.0923(5) 0.4845(4) 0.0449(2) 0.053(2) Uani 1 1 d . .
H87 H 0.118526 0.477889 0.017401 0.063 Uiso 1 1 calc R U
C88 C 0.0244(5) 0.4715(5) 0.0577(2) 0.055(2) Uani 1 1 d . .
H88 H 0.000165 0.459661 0.039068 0.066 Uiso 1 1 calc R U
C89 C -0.0092(5) 0.4756(4) 0.0980(2) 0.053(2) Uani 1 1 d . .
H89 H -0.054777 0.463127 0.107973 0.064 Uiso 1 1 calc R U
C90 C 0.0254(5) 0.4989(4) 0.1248(2) 0.0428(19) Uani 1 1 d . .
C91 C -0.0112(4) 0.5116(3) 0.1685(2) 0.0387(18) Uani 1 1 d . .
C92 C -0.0844(4) 0.5111(4) 0.1852(2) 0.0408(18) Uani 1 1 d . .
H92 H -0.113230 0.502517 0.167752 0.049 Uiso 1 1 calc R U
C93 C -0.1219(4) 0.5220(4) 0.2254(2) 0.0384(17) Uani 1 1 d . .
C94 C -0.2053(4) 0.5212(4) 0.2396(2) 0.048(2) Uani 1 1 d . .
H94A H -0.210576 0.500737 0.266789 0.072 Uiso 1 1 calc R U
H94B H -0.215028 0.492801 0.221328 0.072 Uiso 1 1 calc R U
H94C H -0.244432 0.569500 0.239874 0.072 Uiso 1 1 calc R U
C95 C -0.1062(5) 0.5450(4) 0.2939(2) 0.0441(19) Uani 1 1 d . .
C96 C -0.1858(4) 0.5807(4) 0.3124(2) 0.048(2) Uani 1 1 d . .
H96 H -0.225927 0.599790 0.296831 0.058 Uiso 1 1 calc R U
C97 C -0.2048(5) 0.5877(4) 0.3530(2) 0.053(2) Uani 1 1 d . .
H97 H -0.258729 0.611298 0.366112 0.063 Uiso 1 1 calc R U
C98 C -0.1438(5) 0.5595(4) 0.3761(2) 0.053(2) Uani 1 1 d . .
H98 H -0.157524 0.563436 0.404496 0.064 Uiso 1 1 calc R U
C99 C -0.0631(5) 0.5260(4) 0.3568(2) 0.048(2) Uani 1 1 d . .
H99 H -0.022668 0.508320 0.372201 0.057 Uiso 1 1 calc R U
C100 C -0.0429(4) 0.5188(4) 0.3150(2) 0.0380(17) Uani 1 1 d . .
C101 C 0.3164(5) 0.1054(4) 0.3244(2) 0.047(2) Uani 1 1 d . .
C102 C 0.2707(5) 0.0655(4) 0.3216(2) 0.051(2) Uani 1 1 d . .
H102 H 0.221419 0.072873 0.340082 0.062 Uiso 1 1 calc R U
C103 C 0.2962(5) 0.0164(4) 0.2928(2) 0.060(2) Uani 1 1 d . .
H103 H 0.265246 -0.011334 0.292325 0.072 Uiso 1 1 calc R U
C104 C 0.3657(6) 0.0051(5) 0.2641(3) 0.072(3) Uani 1 1 d . .
H104 H 0.380599 -0.028500 0.243608 0.086 Uiso 1 1 calc R U
C105 C 0.4127(6) 0.0422(4) 0.2652(3) 0.066(3) Uani 1 1 d . .
H105 H 0.461859 0.033437 0.246428 0.080 Uiso 1 1 calc R U
C106 C 0.3869(5) 0.0943(4) 0.2949(2) 0.048(2) Uani 1 1 d . .
C107 C 0.5658(5) 0.0477(4) 0.2912(3) 0.062(2) Uani 1 1 d . .
H10A H 0.540893 0.013106 0.301526 0.093 Uiso 1 1 calc R U
H10B H 0.610523 0.039953 0.304313 0.093 Uiso 1 1 calc R U
H10C H 0.585459 0.042485 0.262130 0.093 Uiso 1 1 calc R U
C108 C 0.5050(5) 0.1209(4) 0.3001(2) 0.052(2) Uani 1 1 d . .
C109 C 0.5289(5) 0.1738(4) 0.3091(2) 0.047(2) Uani 1 1 d . .
H109 H 0.582553 0.161675 0.311859 0.057 Uiso 1 1 calc R U
C110 C 0.4758(4) 0.2450(4) 0.3144(2) 0.0443(19) Uani 1 1 d . .
C111 C 0.5070(4) 0.2995(4) 0.3228(2) 0.0419(18) Uani 1 1 d . .
C112 C 0.5840(5) 0.2856(4) 0.3292(2) 0.052(2) Uani 1 1 d . .
H112 H 0.623619 0.239462 0.326426 0.062 Uiso 1 1 calc R U
C113 C 0.5998(5) 0.3407(4) 0.3394(2) 0.053(2) Uani 1 1 d . .
H113 H 0.650249 0.332135 0.345648 0.064 Uiso 1 1 calc R U
C114 C 0.5450(5) 0.4081(4) 0.3410(2) 0.053(2) Uani 1 1 d . .
H114 H 0.556739 0.446786 0.347128 0.064 Uiso 1 1 calc R U
C115 C 0.4710(5) 0.4169(4) 0.3330(2) 0.0412(18) Uani 1 1 d . .
C116 C 0.4043(4) 0.4865(4) 0.33295(19) 0.0355(17) Uani 1 1 d . .
C117 C 0.4055(4) 0.5455(4) 0.3494(2) 0.0415(18) Uani 1 1 d . .
H117 H 0.451895 0.539971 0.359029 0.050 Uiso 1 1 calc R U
C118 C 0.3446(5) 0.6122(4) 0.3530(2) 0.0448(19) Uani 1 1 d . .
C119 C 0.3553(5) 0.6684(4) 0.3716(2) 0.053(2) Uani 1 1 d . .
H11A H 0.336414 0.712477 0.356290 0.080 Uiso 1 1 calc R U
H11B H 0.412099 0.655733 0.371565 0.080 Uiso 1 1 calc R U
H11C H 0.324617 0.674710 0.399292 0.080 Uiso 1 1 calc R U
C120 C 0.2107(4) 0.6848(3) 0.3378(2) 0.0398(18) Uani 1 1 d . .
C121 C 0.1803(5) 0.7369(4) 0.3656(2) 0.047(2) Uani 1 1 d . .
H121 H 0.205609 0.733261 0.387432 0.056 Uiso 1 1 calc R U
C122 C 0.1135(5) 0.7944(4) 0.3619(2) 0.047(2) Uani 1 1 d . .
H122 H 0.094010 0.831371 0.380757 0.056 Uiso 1 1 calc R U
C123 C 0.0733(5) 0.7994(4) 0.3309(2) 0.050(2) Uani 1 1 d . .
H123 H 0.027256 0.839689 0.328351 0.060 Uiso 1 1 calc R U
C124 C 0.1020(5) 0.7447(4) 0.3042(2) 0.049(2) Uani 1 1 d . .
H124 H 0.074005 0.746579 0.283690 0.059 Uiso 1 1 calc R U
C125 C 0.1718(4) 0.6865(4) 0.3069(2) 0.0400(18) Uani 1 1 d . .
C126 C 0.2460(4) 0.3827(4) 0.1220(2) 0.0374(17) Uani 1 1 d . .
C127 C 0.3052(5) 0.3810(4) 0.0888(2) 0.0432(19) Uani 1 1 d . .
H127 H 0.328564 0.415813 0.085817 0.052 Uiso 1 1 calc R U
C128 C 0.3318(5) 0.3300(4) 0.0594(2) 0.054(2) Uani 1 1 d . .
H128 H 0.373818 0.329715 0.037300 0.064 Uiso 1 1 calc R U
C129 C 0.2975(5) 0.2795(4) 0.0621(2) 0.058(2) Uani 1 1 d . .
H129 H 0.314420 0.245379 0.041704 0.069 Uiso 1 1 calc R U
C130 C 0.2389(5) 0.2800(4) 0.0948(2) 0.046(2) Uani 1 1 d . .
H130 H 0.216609 0.244531 0.097422 0.055 Uiso 1 1 calc R U
C131 C 0.2112(4) 0.3301(4) 0.1239(2) 0.0393(18) Uani 1 1 d . .
C132 C 0.0641(5) 0.2983(4) 0.1233(2) 0.051(2) Uani 1 1 d . .
H13A H 0.087496 0.318161 0.098649 0.076 Uiso 1 1 calc R U
H13B H 0.006179 0.314007 0.125587 0.076 Uiso 1 1 calc R U
H13C H 0.087569 0.246756 0.122368 0.076 Uiso 1 1 calc R U
C133 C 0.0811(5) 0.3231(4) 0.1591(2) 0.0420(18) Uani 1 1 d . .
C134 C 0.0259(4) 0.3308(4) 0.1953(2) 0.0422(19) Uani 1 1 d . .
H134 H -0.020969 0.321885 0.195180 0.051 Uiso 1 1 calc R U
C135 C 0.0330(4) 0.3500(4) 0.2308(2) 0.0366(17) Uani 1 1 d . .
C136 C -0.0288(5) 0.3537(4) 0.2685(2) 0.0422(19) Uani 1 1 d . .
C137 C -0.1022(5) 0.3520(4) 0.2693(2) 0.046(2) Uani 1 1 d . .
H137 H -0.116774 0.346681 0.245156 0.056 Uiso 1 1 calc R U
C138 C -0.1552(5) 0.3580(4) 0.3058(2) 0.054(2) Uani 1 1 d . .
H138 H -0.207670 0.359564 0.306865 0.064 Uiso 1 1 calc R U
C139 C -0.1309(5) 0.3619(4) 0.3411(2) 0.049(2) Uani 1 1 d . .
H139 H -0.165623 0.364618 0.366605 0.059 Uiso 1 1 calc R U
C140 C -0.0548(4) 0.3617(4) 0.3378(2) 0.0363(17) Uani 1 1 d . .
C141 C -0.0178(4) 0.3646(4) 0.3717(2) 0.0409(18) Uani 1 1 d . .
C142 C -0.0614(4) 0.3681(4) 0.4116(2) 0.0400(18) Uani 1 1 d . .
H142 H -0.114144 0.368240 0.415695 0.048 Uiso 1 1 calc R U
C143 C -0.0332(4) 0.3712(4) 0.4452(2) 0.0425(19) Uani 1 1 d . .
C144 C -0.0858(5) 0.3765(4) 0.4870(2) 0.052(2) Uani 1 1 d . .
H14A H -0.054920 0.343671 0.505402 0.079 Uiso 1 1 calc R U
H14B H -0.131932 0.364552 0.485900 0.079 Uiso 1 1 calc R U
H14C H -0.104435 0.424733 0.496756 0.079 Uiso 1 1 calc R U
C145 C 0.0843(4) 0.3725(4) 0.4684(2) 0.0408(18) Uani 1 1 d . .
C146 C 0.0510(5) 0.4150(4) 0.5013(2) 0.046(2) Uani 1 1 d . .
H146 H -0.005116 0.439707 0.508397 0.055 Uiso 1 1 calc R U
C147 C 0.1024(5) 0.4209(4) 0.5243(2) 0.048(2) Uani 1 1 d . .
H147 H 0.081314 0.452040 0.546409 0.058 Uiso 1 1 calc R U
C148 C 0.1845(5) 0.3815(4) 0.5149(2) 0.048(2) Uani 1 1 d . .
H148 H 0.218204 0.385705 0.530992 0.057 Uiso 1 1 calc R U
C149 C 0.2170(5) 0.3370(4) 0.4829(2) 0.0454(19) Uani 1 1 d . .
H149 H 0.272537 0.309393 0.477813 0.054 Uiso 1 1 calc R U
C150 C 0.1692(5) 0.3316(4) 0.4573(2) 0.046(2) Uani 1 1 d . .
C151 C 0.2928(4) 0.4346(4) 0.4026(2) 0.0405(18) Uani 1 1 d . .
C152 C 0.2435(4) 0.5050(4) 0.4100(2) 0.0433(19) Uani 1 1 d . .
H152 H 0.202089 0.526821 0.395412 0.052 Uiso 1 1 calc R U
C153 C 0.2532(5) 0.5439(4) 0.4381(2) 0.0461(19) Uani 1 1 d . .
H153 H 0.222157 0.592800 0.441086 0.055 Uiso 1 1 calc R U
C154 C 0.3079(5) 0.5109(4) 0.4612(2) 0.053(2) Uani 1 1 d . .
H154 H 0.312107 0.536971 0.481575 0.063 Uiso 1 1 calc R U
C155 C 0.3584(5) 0.4403(4) 0.4563(2) 0.049(2) Uani 1 1 d . .
H155 H 0.397214 0.419073 0.472453 0.059 Uiso 1 1 calc R U
C156 C 0.3506(4) 0.4020(4) 0.4276(2) 0.0421(18) Uani 1 1 d . .
C157 C 0.5198(5) 0.3092(4) 0.4367(2) 0.057(2) Uani 1 1 d . .
H15A H 0.513304 0.356082 0.424851 0.086 Uiso 1 1 calc R U
H15B H 0.573969 0.276202 0.426281 0.086 Uiso 1 1 calc R U
H15C H 0.511117 0.311584 0.466044 0.086 Uiso 1 1 calc R U
C158 C 0.4610(4) 0.2846(4) 0.4263(2) 0.0437(19) Uani 1 1 d . .
C159 C 0.4850(5) 0.2134(4) 0.4205(2) 0.0455(19) Uani 1 1 d . .
H159 H 0.538815 0.184663 0.421331 0.055 Uiso 1 1 calc R U
C160 C 0.4355(5) 0.1814(4) 0.4137(2) 0.052(2) Uani 1 1 d . .
C161 C 0.4573(5) 0.1037(4) 0.4108(2) 0.052(2) Uani 1 1 d . .
C162 C 0.5357(5) 0.0553(4) 0.4047(3) 0.061(2) Uani 1 1 d . .
H162 H 0.579182 0.070621 0.402069 0.074 Uiso 1 1 calc R U
C163 C 0.5489(6) -0.0149(5) 0.4024(3) 0.063(2) Uani 1 1 d . .
H163 H 0.601745 -0.048789 0.399233 0.076 Uiso 1 1 calc R U
C164 C 0.4855(6) -0.0365(5) 0.4048(3) 0.067(3) Uani 1 1 d . .
H164 H 0.494600 -0.084753 0.401952 0.081 Uiso 1 1 calc R U
C165 C 0.4055(5) 0.0155(4) 0.4117(2) 0.051(2) Uani 1 1 d . .
C166 C 0.3276(5) 0.0051(4) 0.4151(2) 0.054(2) Uani 1 1 d . .
C167 C 0.3261(6) -0.0610(4) 0.4069(2) 0.058(2) Uani 1 1 d . .
H167 H 0.374302 -0.101067 0.404434 0.070 Uiso 1 1 calc R U
C168 C 0.2560(6) -0.0700(4) 0.4022(2) 0.058(2) Uani 1 1 d . .
C169 C 0.2651(6) -0.1425(4) 0.3896(3) 0.072(3) Uani 1 1 d . .
H16A H 0.230374 -0.160996 0.409824 0.108 Uiso 1 1 calc R U
H16B H 0.320818 -0.174556 0.387465 0.108 Uiso 1 1 calc R U
H16C H 0.249906 -0.138611 0.363554 0.108 Uiso 1 1 calc R U
C170 C 0.1203(6) -0.0210(4) 0.4047(3) 0.065(3) Uani 1 1 d . .
C171 C 0.1072(6) -0.0214(4) 0.3663(3) 0.062(2) Uani 1 1 d . .
H171 H 0.149253 -0.024336 0.343779 0.074 Uiso 1 1 calc R U
C172 C 0.0351(6) -0.0178(4) 0.3601(3) 0.070(3) Uani 1 1 d . .
H172 H 0.026820 -0.019786 0.333867 0.084 Uiso 1 1 calc R U
C173 C -0.0274(6) -0.0109(5) 0.3949(3) 0.082(3) Uani 1 1 d . .
H173 H -0.078855 -0.005881 0.391307 0.098 Uiso 1 1 calc R U
C174 C -0.0159(7) -0.0113(5) 0.4323(3) 0.078(3) Uani 1 1 d . .
H174 H -0.058299 -0.008471 0.454666 0.093 Uiso 1 1 calc R U
C175 C 0.0572(7) -0.0157(5) 0.4386(3) 0.076(3) Uani 1 1 d . .
C176 C 0.1552(5) 0.2110(4) 0.2707(2) 0.0418(18) Uani 1 1 d . .
C177 C 0.1907(5) 0.1942(4) 0.2301(2) 0.047(2) Uani 1 1 d . .
H177 H 0.227034 0.215710 0.216377 0.057 Uiso 1 1 calc R U
C178 C 0.1758(5) 0.1486(4) 0.2093(2) 0.052(2) Uani 1 1 d . .
H178 H 0.199006 0.140135 0.181583 0.062 Uiso 1 1 calc R U
C179 C 0.1256(5) 0.1152(4) 0.2300(2) 0.057(2) Uani 1 1 d . .
H179 H 0.113035 0.084241 0.216076 0.069 Uiso 1 1 calc R U
C180 C 0.0928(5) 0.1259(4) 0.2712(2) 0.059(2) Uani 1 1 d . .
H180 H 0.062465 0.099233 0.285465 0.071 Uiso 1 1 calc R U
C181 C 0.1049(5) 0.1750(4) 0.2907(2) 0.048(2) Uani 1 1 d . .
C182 C -0.0522(5) 0.1764(4) 0.3442(2) 0.053(2) Uani 1 1 d . .
H18A H -0.098441 0.220104 0.351335 0.080 Uiso 1 1 calc R U
H18B H -0.065207 0.136251 0.357284 0.080 Uiso 1 1 calc R U
H18C H -0.038822 0.170760 0.315011 0.080 Uiso 1 1 calc R U
C183 C 0.0182(5) 0.1797(4) 0.3582(2) 0.047(2) Uani 1 1 d . .
C184 C 0.0094(5) 0.1827(4) 0.3998(2) 0.052(2) Uani 1 1 d . .
H184 H -0.040127 0.186304 0.417101 0.063 Uiso 1 1 calc R U
C185 C 0.0728(5) 0.1805(4) 0.4158(2) 0.052(2) Uani 1 1 d . .
C186 C 0.0639(5) 0.1802(4) 0.4607(2) 0.052(2) Uani 1 1 d . .
C187 C 0.0012(5) 0.1782(4) 0.4892(2) 0.058(2) Uani 1 1 d . .
H187 H -0.044315 0.176696 0.481323 0.070 Uiso 1 1 calc R U
C188 C 0.0014(6) 0.1781(5) 0.5291(3) 0.068(3) Uani 1 1 d . .
H188 H -0.044770 0.180571 0.549052 0.081 Uiso 1 1 calc R U
C189 C 0.0721(5) 0.1742(4) 0.5398(2) 0.056(2) Uani 1 1 d . .
H189 H 0.075886 0.169896 0.567286 0.067 Uiso 1 1 calc R U
C190 C 0.1365(5) 0.1768(4) 0.5102(2) 0.050(2) Uani 1 1 d . .
C191 C 0.2143(5) 0.1777(4) 0.5170(2) 0.053(2) Uani 1 1 d . .
C192 C 0.2237(5) 0.1882(4) 0.5547(2) 0.052(2) Uani 1 1 d . .
H192 H 0.182744 0.187026 0.577021 0.063 Uiso 1 1 calc R U
C193 C 0.2893(5) 0.2004(4) 0.5626(2) 0.054(2) Uani 1 1 d . .
C194 C 0.2881(5) 0.2154(5) 0.6069(2) 0.065(2) Uani 1 1 d . .
H19D H 0.288680 0.173722 0.623808 0.097 Uiso 1 1 calc R U
H19E H 0.239670 0.255641 0.617052 0.097 Uiso 1 1 calc R U
H19F H 0.335314 0.226069 0.607516 0.097 Uiso 1 1 calc R U
C195 C 0.4087(5) 0.2212(5) 0.5391(2) 0.065(3) Uani 1 1 d . .
C196 C 0.3971(6) 0.2851(5) 0.5560(3) 0.065(3) Uani 1 1 d . .
H196 H 0.344158 0.316661 0.565823 0.078 Uiso 1 1 calc R U
C197 C 0.4614(7) 0.3032(6) 0.5585(3) 0.083(3) Uani 1 1 d . .
H197 H 0.454326 0.346540 0.569512 0.100 Uiso 1 1 calc R U
C198 C 0.5506(7) 0.1892(7) 0.5252(3) 0.090(4) Uani 1 1 d . .
H198 H 0.602730 0.157618 0.514003 0.108 Uiso 1 1 calc R U
C199 C 0.5390(7) 0.2521(8) 0.5435(3) 0.090(4) Uani 1 1 d . .
H199 H 0.584634 0.260953 0.546049 0.107 Uiso 1 1 calc R U
C200 C 0.4833(6) 0.1750(5) 0.5242(3) 0.077(3) Uani 1 1 d . .
C201 C 0.5258(5) 0.3707(4) 0.1066(2) 0.058(2) Uani 1 1 d . .
H20A H 0.504692 0.418242 0.095149 0.086 Uiso 1 1 calc R U
H20B H 0.552030 0.336572 0.084809 0.086 Uiso 1 1 calc R U
H20C H 0.564664 0.368703 0.122483 0.086 Uiso 1 1 calc R U
C202 C 0.4577(4) 0.3531(4) 0.1334(2) 0.047(2) Uani 1 1 d . .
C203 C 0.4562(4) 0.2846(4) 0.1334(2) 0.047(2) Uani 1 1 d . .
H203 H 0.497129 0.251628 0.115094 0.057 Uiso 1 1 calc R U
C204 C 0.4004(5) 0.2625(4) 0.1578(2) 0.0433(19) Uani 1 1 d . .
C205 C 0.4072(5) 0.1882(4) 0.1544(3) 0.060(2) Uani 1 1 d . .
H20D H 0.394723 0.168642 0.181342 0.091 Uiso 1 1 calc R U
H20E H 0.461816 0.160018 0.141152 0.091 Uiso 1 1 calc R U
H20F H 0.369560 0.187184 0.138548 0.091 Uiso 1 1 calc R U
C206 C -0.1192(5) 0.7388(4) 0.2933(2) 0.065(3) Uani 1 1 d . .
H20G H -0.103104 0.774538 0.276341 0.097 Uiso 1 1 calc R U
H20H H -0.161632 0.761661 0.316118 0.097 Uiso 1 1 calc R U
H20I H -0.138890 0.714180 0.277436 0.097 Uiso 1 1 calc R U
C207 C -0.0458(4) 0.6848(4) 0.3090(2) 0.0418(18) Uani 1 1 d . .
C208 C -0.0391(4) 0.6843(4) 0.3491(2) 0.0412(18) Uani 1 1 d . .
H208 H -0.082025 0.717230 0.366611 0.049 Uiso 1 1 calc R U
C209 C 0.0251(5) 0.6397(4) 0.3653(2) 0.0429(19) Uani 1 1 d . .
C210 C 0.0283(5) 0.6504(4) 0.4080(2) 0.051(2) Uani 1 1 d . .
H21A H -0.004355 0.627854 0.426761 0.077 Uiso 1 1 calc R U
H21B H 0.007493 0.700921 0.413499 0.077 Uiso 1 1 calc R U
H21C H 0.083725 0.629189 0.411545 0.077 Uiso 1 1 calc R U
Cl1 Cl 0.64136(16) 0.04224(14) 0.13897(8) 0.0762(7) Uani 1 1 d . .
Cl2 Cl 0.80722(12) 0.39935(11) 0.13497(6) 0.0509(5) Uani 1 1 d . .
Cl3 Cl 0.79371(18) 0.95446(16) 0.33746(9) 0.0855(8) Uani 1 1 d . .
Cl4 Cl 0.7443(3) 0.2614(2) 0.42329(15) 0.1641(19) Uani 1 1 d . .
Dy1 Dy 0.18375(2) 0.79819(2) 0.07795(2) 0.03156(9) Uani 1 1 d . .
Dy2 Dy 0.25794(2) 0.62614(2) 0.21100(2) 0.03148(9) Uani 1 1 d . .
Dy3 Dy 0.15111(2) 0.55187(2) 0.15946(2) 0.03128(9) Uani 1 1 d . .
Dy4 Dy 0.12795(2) 0.55049(2) 0.28122(2) 0.03003(8) Uani 1 1 d . .
Dy5 Dy 0.29683(2) 0.41456(2) 0.20625(2) 0.03037(8) Uani 1 1 d . .
Dy6 Dy 0.31597(2) 0.38616(2) 0.30930(2) 0.03149(9) Uani 1 1 d . .
Dy7 Dy 0.12798(2) 0.37144(2) 0.29732(2) 0.03122(9) Uani 1 1 d . .
Dy8 Dy 0.25595(2) 0.17524(2) 0.41721(2) 0.03793(9) Uani 1 1 d . .
N1 N 0.3935(3) 0.7467(3) 0.14713(17) 0.0401(15) Uani 1 1 d . .
H1 H 0.349933 0.746094 0.140982 0.048 Uiso 1 1 calc R U
N2 N 0.1466(3) 0.9209(3) 0.10420(16) 0.0365(14) Uani 1 1 d . .
N3 N -0.0519(4) 0.9129(3) 0.02665(18) 0.0446(16) Uani 1 1 d . .
H3 H -0.036586 0.884055 0.048066 0.054 Uiso 1 1 d R U
N4 N 0.3572(4) 0.9213(3) 0.03408(17) 0.0465(16) Uani 1 1 d . .
H4A H 0.316315 0.909347 0.045917 0.056 Uiso 1 1 calc R U
N5 N 0.2183(3) 0.7713(3) 0.00323(16) 0.0390(15) Uani 1 1 d . .
N6 N 0.0043(4) 0.6854(3) 0.08029(17) 0.0442(16) Uani 1 1 d . .
H6 H 0.045964 0.691609 0.085284 0.053 Uiso 1 1 calc R U
N7 N 0.5080(3) 0.4442(3) 0.22992(16) 0.0399(15) Uani 1 1 d . .
H7 H 0.457826 0.467373 0.228156 0.048 Uiso 1 1 calc R U
N8 N 0.3168(3) 0.6991(3) 0.24086(16) 0.0368(14) Uani 1 1 d . .
N9 N 0.0564(4) 0.8505(3) 0.20257(17) 0.0455(16) Uani 1 1 d . .
H9A H 0.092305 0.807448 0.199177 0.055 Uiso 1 1 calc R U
N10 N 0.3204(4) 0.5813(3) 0.03249(17) 0.0455(16) Uani 1 1 d . .
H10 H 0.293014 0.583360 0.057356 0.055 Uiso 1 1 calc R U
N11 N 0.0906(3) 0.5133(3) 0.11082(16) 0.0379(14) Uani 1 1 d . .
N12 N -0.0838(3) 0.5338(3) 0.25202(17) 0.0414(15) Uani 1 1 d . .
H12A H -0.036161 0.534743 0.241141 0.050 Uiso 1 1 calc R U
N13 N 0.4296(4) 0.1360(3) 0.29863(19) 0.0549(18) Uani 1 1 d . .
H13D H 0.400577 0.181388 0.300316 0.066 Uiso 1 1 calc R U
N14 N 0.4529(3) 0.3641(3) 0.32412(16) 0.0387(14) Uani 1 1 d . .
N15 N 0.2787(4) 0.6248(3) 0.33885(16) 0.0422(15) Uani 1 1 d . .
H15 H 0.278101 0.587726 0.328093 0.051 Uiso 1 1 calc R U
N16 N 0.1478(4) 0.3345(3) 0.15746(17) 0.0416(15) Uani 1 1 d . .
H16 H 0.153678 0.346513 0.180256 0.050 Uiso 1 1 calc R U
N17 N -0.0046(3) 0.3578(3) 0.30235(16) 0.0383(14) Uani 1 1 d . .
N18 N 0.0400(4) 0.3673(3) 0.44079(17) 0.0452(16) Uani 1 1 d . .
H18 H 0.067372 0.360038 0.415873 0.054 Uiso 1 1 calc R U
N19 N 0.3921(4) 0.3285(3) 0.42142(17) 0.0419(15) Uani 1 1 d . .
H19 H 0.364607 0.308583 0.412227 0.050 Uiso 1 1 calc R U
N20 N 0.3951(4) 0.0840(3) 0.41408(17) 0.0444(16) Uani 1 1 d . .
N21 N 0.1895(4) -0.0192(3) 0.41019(18) 0.0544(18) Uani 1 1 d . .
H21D H 0.188552 0.019509 0.419854 0.065 Uiso 1 1 calc R U
N22 N 0.0813(4) 0.1838(3) 0.33294(18) 0.0447(16) Uani 1 1 d . .
H22A H 0.114626 0.193671 0.343987 0.054 Uiso 1 1 calc R U
N23 N 0.1348(4) 0.1778(3) 0.47146(17) 0.0482(17) Uani 1 1 d . .
N24 N 0.3479(4) 0.1998(3) 0.53357(19) 0.0528(18) Uani 1 1 d . .
H24X H 0.328069 0.207719 0.510426 0.063 Uiso 1 1 d R U
O1 O 0.3504(3) 0.6363(2) 0.15904(13) 0.0383(12) Uani 1 1 d . .
O2 O 0.2562(3) 0.8091(2) 0.12434(13) 0.0392(12) Uani 1 1 d . .
O3 O 0.0768(3) 0.8888(2) 0.05459(13) 0.0409(12) Uani 1 1 d . .
O4 O 0.0190(3) 0.8373(3) -0.03897(16) 0.0549(15) Uani 1 1 d . .
H4X H 0.033704 0.863701 -0.021676 0.066 Uiso 1 1 d R U
O5 O 0.5013(3) 0.8624(3) 0.05715(18) 0.0655(16) Uani 1 1 d . .
H5X H 0.477895 0.848071 0.038017 0.079 Uiso 1 1 d R U
O6 O 0.2684(3) 0.8492(2) 0.03535(14) 0.0419(12) Uani 1 1 d . .
O7 O 0.1218(3) 0.7287(2) 0.05795(14) 0.0441(13) Uani 1 1 d . .
O8 O 0.0500(3) 0.6526(2) 0.14974(14) 0.0398(12) Uani 1 1 d . .
O9 O 0.4035(3) 0.3786(2) 0.24429(13) 0.0354(11) Uani 1 1 d . .
O10 O 0.3780(3) 0.5628(2) 0.23505(13) 0.0376(11) Uani 1 1 d . .
O11 O 0.1874(3) 0.7495(2) 0.21254(14) 0.0392(12) Uani 1 1 d . .
O12 O 0.0907(3) 0.7958(2) 0.13119(13) 0.0403(12) Uani 1 1 d . .
O13 O 0.2849(3) 0.6936(2) 0.07609(13) 0.0394(12) Uani 1 1 d . .
O14 O 0.2103(3) 0.5533(2) 0.08993(13) 0.0405(12) Uani 1 1 d . .
O15 O 0.0374(3) 0.5206(2) 0.18788(13) 0.0368(11) Uani 1 1 d . .
O16 O 0.0333(3) 0.4895(2) 0.29523(13) 0.0371(11) Uani 1 1 d . .
O17 O 0.2941(3) 0.1558(2) 0.35137(14) 0.0458(13) Uani 1 1 d . .
O18 O 0.4037(3) 0.2672(2) 0.31230(13) 0.0401(12) Uani 1 1 d . .
O19 O 0.3444(3) 0.4892(2) 0.31889(13) 0.0387(12) Uani 1 1 d . .
O20 O 0.1975(3) 0.6307(2) 0.28181(13) 0.0390(12) Uani 1 1 d . .
O21 O 0.2223(3) 0.4270(2) 0.15262(14) 0.0392(12) Uani 1 1 d . .
O22 O 0.0930(3) 0.3634(2) 0.23492(13) 0.0376(11) Uani 1 1 d . .
O23 O 0.0521(3) 0.3650(2) 0.36262(13) 0.0404(12) Uani 1 1 d . .
O24 O 0.1961(3) 0.2914(2) 0.42564(13) 0.0428(12) Uani 1 1 d . .
O25 O 0.2867(3) 0.3947(2) 0.37632(14) 0.0422(12) Uani 1 1 d . .
O26 O 0.3626(3) 0.2177(2) 0.40950(15) 0.0480(13) Uani 1 1 d . .
O27 O 0.2637(3) 0.0583(2) 0.42498(15) 0.0512(14) Uani 1 1 d . .
O28 O 0.0641(4) -0.0110(3) 0.47393(18) 0.0765(19) Uani 1 1 d . .
H28X H 0.050826 -0.048620 0.490211 0.092 Uiso 1 1 d R U
O29 O 0.1685(3) 0.2543(2) 0.29112(13) 0.0408(12) Uani 1 1 d . .
O30 O 0.1374(3) 0.1868(3) 0.39471(14) 0.0475(13) Uani 1 1 d . .
O31 O 0.2700(3) 0.1708(3) 0.48526(14) 0.0497(14) Uani 1 1 d . .
O32 O 0.5017(4) 0.1180(3) 0.50903(18) 0.090(2) Uani 1 1 d . .
H32X H 0.453311 0.109471 0.508123 0.108 Uiso 1 1 d R U
O33 O 0.1365(3) 0.6109(2) 0.21858(13) 0.0375(12) Uani 1 1 d . .
H33X H 0.091548 0.657638 0.220069 0.045 Uiso 1 1 d R U
O34 O 0.2771(3) 0.5271(2) 0.17466(13) 0.0373(11) Uani 1 1 d . .
H34X H 0.318358 0.522961 0.149402 0.045 Uiso 1 1 d R U
O35 O 0.2669(3) 0.4937(2) 0.25879(14) 0.0428(12) Uani 1 1 d . .
H35X H 0.306757 0.516029 0.258705 0.051 Uiso 1 1 d R U
O36 O 0.1598(3) 0.4697(2) 0.23055(15) 0.0487(13) Uani 1 1 d . .
H36X H 0.125569 0.442664 0.228610 0.058 Uiso 1 1 d R U
O37 O 0.1770(3) 0.4473(2) 0.32131(13) 0.0361(11) Uani 1 1 d . .
H37X H 0.159655 0.454358 0.351009 0.043 Uiso 1 1 d R U
O38 O 0.2609(3) 0.3490(2) 0.26275(13) 0.0384(12) Uani 1 1 d . .
H38X H 0.289604 0.297395 0.257701 0.046 Uiso 1 1 d R U
O39 O 0.4076(3) 0.4021(2) 0.15609(14) 0.0398(12) Uani 1 1 d . .
O40 O 0.3431(3) 0.2995(2) 0.18435(14) 0.0420(12) Uani 1 1 d . .
O41 O 0.0061(3) 0.6432(2) 0.28230(14) 0.0436(13) Uani 1 1 d . .
O42 O 0.0823(3) 0.5893(2) 0.34670(13) 0.0415(12) Uani 1 1 d . .
O43 O 0.6224(6) 0.0354(4) 0.1815(2) 0.115(3) Uani 1 1 d . .
O44 O 0.6756(5) -0.0236(4) 0.1193(2) 0.118(3) Uani 1 1 d . .
O45 O 0.7093(6) 0.0700(5) 0.1297(3) 0.130(3) Uani 1 1 d . .
O46 O 0.5786(5) 0.0921(4) 0.1221(2) 0.130(3) Uani 1 1 d . .
O47 O 0.8322(4) 0.3682(3) 0.17242(19) 0.0780(19) Uani 1 1 d . .
O48 O 0.7866(4) 0.4741(3) 0.13757(19) 0.0724(18) Uani 1 1 d . .
O49 O 0.7406(3) 0.3848(3) 0.13065(16) 0.0587(15) Uani 1 1 d . .
O50 O 0.8734(3) 0.3725(3) 0.10147(17) 0.0660(17) Uani 1 1 d . .
O51 O 0.8535(5) 0.9676(5) 0.3067(2) 0.119(3) Uani 1 1 d . .
O52 O 0.7471(5) 0.9242(4) 0.3198(3) 0.123(3) Uani 1 1 d . .
O53 O 0.7361(5) 1.0224(5) 0.3549(3) 0.134(3) Uani 1 1 d . .
O54 O 0.8298(5) 0.9076(4) 0.3674(2) 0.115(3) Uani 1 1 d . .
O55 O 0.7105(7) 0.2119(7) 0.4491(4) 0.254(9) Uani 1 1 d . .
O56 O 0.7591(6) 0.2380(7) 0.3793(3) 0.212(7) Uani 1 1 d . .
O57 O 0.8189(6) 0.2530(6) 0.4377(4) 0.197(6) Uani 1 1 d . .
O58 O 0.6933(6) 0.3355(5) 0.4290(4) 0.194(6) Uani 1 1 d . .
O1W O 0.2003(3) 0.6589(2) 0.14636(13) 0.0360(11) Uani 1 1 d . .
H1W1 H 0.241223 0.654988 0.121398 0.043 Uiso 1 1 d R U
H1W2 H 0.156048 0.705354 0.147652 0.043 Uiso 1 1 d R U
O2W O 0.2309(3) 0.3070(2) 0.34221(13) 0.0379(12) Uani 1 1 d . .
H2W1 H 0.259294 0.255862 0.336537 0.045 Uiso 1 1 d R U
H2W2 H 0.208574 0.314710 0.371251 0.045 Uiso 1 1 d R U

loop_
_atom_site_aniso_label
_atom_site_aniso_U_11
_atom_site_aniso_U_22
_atom_site_aniso_U_33
_atom_site_aniso_U_23
_atom_site_aniso_U_13
_atom_site_aniso_U_12
C1 0.038(4) 0.042(4) 0.035(4) 0.009(3) -0.009(3) -0.014(4)
C2 0.035(5) 0.041(4) 0.041(4) -0.006(4) 0.007(3) -0.011(4)
C3 0.051(6) 0.038(4) 0.053(5) -0.009(4) 0.005(4) -0.006(4)
C4 0.029(5) 0.054(5) 0.066(6) -0.004(4) 0.011(4) -0.009(4)
C5 0.035(5) 0.043(5) 0.058(5) -0.013(4) 0.000(4) -0.012(4)
C6 0.038(5) 0.036(4) 0.046(5) -0.010(4) 0.006(4) -0.006(4)
C7 0.047(5) 0.048(5) 0.063(5) 0.010(4) -0.024(4) -0.021(4)
C8 0.052(5) 0.047(5) 0.032(4) 0.007(4) 0.003(4) -0.021(4)
C9 0.052(5) 0.042(4) 0.038(4) -0.012(4) -0.007(4) -0.020(4)
C10 0.054(5) 0.025(4) 0.029(4) 0.003(3) -0.009(3) -0.008(3)
C11 0.049(5) 0.039(4) 0.035(4) 0.009(3) -0.008(4) -0.017(4)
C12 0.052(5) 0.035(4) 0.046(5) -0.008(4) -0.014(4) -0.012(4)
C13 0.060(6) 0.036(4) 0.046(5) -0.015(4) -0.017(4) -0.011(4)
C14 0.033(4) 0.042(4) 0.051(5) -0.011(4) -0.014(4) 0.006(4)
C15 0.050(5) 0.030(4) 0.031(4) 0.005(3) -0.009(3) -0.008(4)
C16 0.045(5) 0.036(4) 0.037(4) 0.005(3) -0.011(4) -0.007(4)
C17 0.055(5) 0.043(5) 0.040(4) 0.007(4) -0.015(4) -0.015(4)
C18 0.045(5) 0.043(5) 0.044(5) 0.006(4) -0.011(4) -0.008(4)
C19 0.055(6) 0.064(6) 0.053(5) 0.009(4) -0.021(4) -0.023(5)
C20 0.048(5) 0.063(5) 0.044(5) -0.009(4) -0.016(4) -0.017(4)
C21 0.060(6) 0.054(5) 0.068(6) 0.011(5) -0.033(5) -0.023(5)
C22 0.054(6) 0.087(7) 0.073(7) 0.013(6) -0.023(5) -0.036(5)
C23 0.063(6) 0.077(6) 0.055(6) 0.003(5) -0.020(5) -0.035(5)
C24 0.082(7) 0.054(5) 0.048(5) 0.004(4) -0.018(5) -0.026(5)
C25 0.049(5) 0.040(4) 0.052(5) 0.010(4) -0.019(4) -0.016(4)
C26 0.062(6) 0.049(5) 0.048(5) 0.009(4) -0.012(4) -0.025(4)
C27 0.067(6) 0.072(6) 0.061(6) 0.016(5) -0.016(5) -0.041(6)
C28 0.078(7) 0.068(6) 0.055(6) -0.010(5) 0.007(5) -0.038(6)
C29 0.075(7) 0.040(5) 0.062(6) -0.015(4) -0.004(5) -0.016(5)
C30 0.072(6) 0.055(5) 0.054(5) -0.012(4) -0.004(5) -0.025(5)
C31 0.048(5) 0.040(4) 0.046(5) -0.004(4) -0.006(4) -0.017(4)
C32 0.067(6) 0.090(7) 0.053(5) -0.007(5) 0.009(5) -0.051(6)
C33 0.062(6) 0.061(5) 0.038(4) 0.008(4) 0.006(4) -0.033(5)
C34 0.047(5) 0.064(5) 0.037(4) -0.008(4) -0.013(4) -0.022(4)
C35 0.038(5) 0.042(4) 0.038(4) 0.007(4) 0.007(4) -0.008(4)
C36 0.044(5) 0.030(4) 0.033(4) -0.005(3) -0.009(3) -0.006(3)
C37 0.042(5) 0.037(4) 0.037(4) -0.006(3) -0.006(3) -0.012(4)
C38 0.052(5) 0.045(5) 0.043(5) -0.012(4) -0.011(4) -0.008(4)
C39 0.053(5) 0.046(5) 0.036(4) -0.006(4) -0.013(4) -0.018(4)
C40 0.051(5) 0.040(4) 0.033(4) -0.009(3) -0.013(4) -0.012(4)
C41 0.052(5) 0.031(4) 0.038(4) -0.006(3) -0.007(4) -0.011(4)
C42 0.052(5) 0.043(4) 0.041(4) -0.008(4) -0.015(4) -0.017(4)
C43 0.045(5) 0.035(4) 0.052(5) -0.005(4) -0.008(4) -0.017(4)
C44 0.064(6) 0.069(6) 0.051(5) 0.011(4) -0.020(4) -0.034(5)
C45 0.039(5) 0.042(4) 0.052(5) 0.010(4) -0.006(4) -0.014(4)
C46 0.048(6) 0.060(5) 0.065(6) 0.015(5) -0.023(5) -0.020(5)
C47 0.039(5) 0.062(6) 0.067(6) 0.016(5) 0.004(5) -0.014(4)
C48 0.040(5) 0.053(5) 0.052(5) 0.004(4) 0.014(4) -0.010(4)
C49 0.048(5) 0.043(4) 0.038(4) 0.008(4) 0.005(4) -0.020(4)
C50 0.036(4) 0.038(4) 0.037(4) -0.011(3) 0.007(3) -0.012(3)
C51 0.034(4) 0.044(4) 0.033(4) 0.005(3) 0.004(3) -0.009(4)
C52 0.038(5) 0.045(5) 0.044(4) -0.013(4) -0.011(4) -0.008(4)
C53 0.041(5) 0.040(4) 0.040(4) -0.005(4) 0.011(4) -0.006(4)
C54 0.030(4) 0.050(5) 0.045(5) -0.015(4) 0.014(4) 0.007(4)
C55 0.040(5) 0.043(5) 0.050(5) 0.006(4) -0.008(4) -0.016(4)
C56 0.038(5) 0.036(4) 0.038(4) 0.008(3) 0.004(3) -0.010(4)
C57 0.054(6) 0.056(5) 0.043(5) 0.006(4) -0.010(4) -0.017(4)
C58 0.029(4) 0.044(4) 0.041(4) 0.007(4) 0.006(3) -0.010(4)
C59 0.028(4) 0.057(5) 0.042(4) -0.012(4) 0.006(3) -0.016(4)
C60 0.044(5) 0.040(4) 0.037(4) -0.009(3) 0.006(3) -0.021(4)
C61 0.041(5) 0.044(4) 0.038(4) -0.006(4) 0.012(3) -0.025(4)
C62 0.044(5) 0.055(5) 0.054(5) -0.011(4) -0.010(4) -0.025(4)
C63 0.065(6) 0.043(5) 0.048(5) -0.008(4) -0.019(4) -0.021(4)
C64 0.052(5) 0.036(4) 0.052(5) -0.006(4) -0.011(4) -0.015(4)
C65 0.044(5) 0.037(4) 0.038(4) -0.007(3) 0.006(4) -0.015(4)
C66 0.046(5) 0.034(4) 0.034(4) -0.008(3) 0.009(3) -0.018(4)
C67 0.049(5) 0.036(4) 0.033(4) -0.008(3) 0.004(4) -0.019(4)
C68 0.049(5) 0.036(4) 0.041(4) 0.004(4) 0.008(4) -0.013(4)
C69 0.065(6) 0.039(5) 0.053(5) -0.011(4) 0.003(4) -0.012(4)
C70 0.050(5) 0.043(4) 0.040(4) -0.004(4) -0.009(4) -0.014(4)
C71 0.047(6) 0.062(6) 0.047(5) -0.007(4) 0.005(4) -0.010(4)
C72 0.038(5) 0.058(5) 0.062(6) -0.010(5) -0.010(4) 0.011(4)
C73 0.048(6) 0.042(5) 0.064(6) -0.004(4) -0.014(4) 0.005(4)
C74 0.052(5) 0.042(5) 0.048(5) 0.008(4) -0.010(4) -0.018(4)
C75 0.036(4) 0.044(4) 0.037(4) -0.006(4) -0.009(3) -0.011(4)
C76 0.031(4) 0.047(4) 0.044(4) -0.003(4) 0.004(3) -0.013(4)
C77 0.044(5) 0.047(5) 0.044(5) -0.014(4) 0.004(4) -0.017(4)
C78 0.038(5) 0.049(5) 0.061(5) -0.020(4) 0.012(4) -0.018(4)
C79 0.041(5) 0.050(5) 0.063(6) -0.014(4) 0.020(4) -0.014(4)
C80 0.054(6) 0.040(4) 0.058(5) -0.017(4) 0.004(4) -0.018(4)
C81 0.039(5) 0.037(4) 0.042(4) -0.012(3) 0.015(4) -0.018(4)
C82 0.057(5) 0.047(5) 0.034(4) -0.011(4) 0.009(4) -0.022(4)
C83 0.055(5) 0.034(4) 0.032(4) 0.007(3) 0.002(4) -0.018(4)
C84 0.041(5) 0.042(4) 0.042(4) -0.011(4) 0.009(4) -0.014(4)
C85 0.044(5) 0.036(4) 0.040(4) -0.002(3) -0.007(4) -0.015(4)
C86 0.041(5) 0.041(4) 0.036(4) -0.008(3) 0.005(3) -0.014(4)
C87 0.055(6) 0.067(6) 0.035(4) -0.017(4) 0.008(4) -0.028(5)
C88 0.056(6) 0.083(6) 0.035(4) -0.017(4) -0.005(4) -0.035(5)
C89 0.044(5) 0.058(5) 0.057(5) -0.010(4) 0.003(4) -0.025(4)
C90 0.051(5) 0.053(5) 0.031(4) -0.007(4) -0.007(4) -0.025(4)
C91 0.039(5) 0.027(4) 0.039(4) -0.009(3) 0.015(3) -0.012(3)
C92 0.044(5) 0.045(4) 0.039(4) -0.012(4) -0.010(4) -0.019(4)
C93 0.034(4) 0.035(4) 0.044(4) -0.011(3) -0.010(3) -0.006(3)
C94 0.036(5) 0.053(5) 0.055(5) -0.006(4) -0.010(4) -0.015(4)
C95 0.051(5) 0.042(4) 0.034(4) -0.012(3) 0.012(4) -0.019(4)
C96 0.035(5) 0.056(5) 0.046(5) -0.014(4) 0.013(4) -0.017(4)
C97 0.039(5) 0.064(5) 0.052(5) -0.015(4) 0.005(4) -0.019(4)
C98 0.045(5) 0.069(6) 0.039(4) -0.013(4) 0.014(4) -0.025(4)
C99 0.042(5) 0.041(4) 0.054(5) -0.013(4) 0.009(4) -0.017(4)
C100 0.033(4) 0.043(4) 0.039(4) -0.011(3) 0.006(3) -0.019(4)
C101 0.055(5) 0.033(4) 0.042(4) -0.013(3) 0.016(4) -0.013(4)
C102 0.058(6) 0.043(5) 0.048(5) -0.015(4) 0.008(4) -0.019(4)
C103 0.064(6) 0.056(5) 0.059(5) -0.022(5) 0.012(5) -0.030(5)
C104 0.077(7) 0.061(6) 0.064(6) -0.030(5) 0.016(5) -0.022(5)
C105 0.070(7) 0.058(6) 0.060(6) -0.026(5) 0.018(5) -0.023(5)
C106 0.048(5) 0.040(4) 0.049(5) -0.019(4) 0.009(4) -0.014(4)
C107 0.061(6) 0.046(5) 0.067(6) -0.011(4) -0.010(5) -0.007(4)
C108 0.039(5) 0.048(5) 0.050(5) -0.005(4) 0.010(4) -0.005(4)
C109 0.045(5) 0.047(5) 0.044(5) -0.008(4) -0.009(4) -0.009(4)
C110 0.041(5) 0.040(4) 0.038(4) 0.005(4) 0.007(3) -0.010(4)
C111 0.035(5) 0.042(4) 0.038(4) -0.011(3) 0.006(3) -0.008(4)
C112 0.036(5) 0.053(5) 0.059(5) 0.005(4) -0.006(4) -0.012(4)
C113 0.042(5) 0.049(5) 0.066(6) -0.010(4) -0.013(4) -0.010(4)
C114 0.053(6) 0.061(6) 0.052(5) -0.010(4) -0.009(4) -0.027(5)
C115 0.049(5) 0.036(4) 0.039(4) 0.003(3) -0.011(4) -0.016(4)
C116 0.044(5) 0.042(4) 0.025(4) -0.008(3) -0.004(3) -0.021(4)
C117 0.038(5) 0.053(5) 0.037(4) -0.007(4) -0.003(3) -0.021(4)
C118 0.050(5) 0.046(5) 0.044(4) -0.008(4) -0.007(4) -0.024(4)
C119 0.058(6) 0.050(5) 0.061(5) -0.016(4) -0.014(4) -0.025(4)
C120 0.051(5) 0.031(4) 0.036(4) -0.017(3) 0.008(4) -0.019(4)
C121 0.066(6) 0.043(5) 0.035(4) 0.005(4) -0.009(4) -0.026(4)
C122 0.052(5) 0.046(5) 0.038(4) -0.011(4) 0.010(4) -0.022(4)
C123 0.060(6) 0.030(4) 0.045(5) 0.003(4) 0.017(4) -0.017(4)
C124 0.056(5) 0.037(4) 0.047(5) -0.014(4) 0.015(4) -0.020(4)
C125 0.047(5) 0.033(4) 0.030(4) -0.011(3) 0.014(3) -0.015(4)
C126 0.039(4) 0.040(4) 0.035(4) -0.010(3) -0.006(3) -0.015(4)
C127 0.048(5) 0.042(4) 0.042(4) -0.006(4) -0.007(4) -0.019(4)
C128 0.048(5) 0.068(6) 0.040(4) -0.027(4) 0.020(4) -0.026(4)
C129 0.056(6) 0.055(5) 0.057(5) -0.027(4) 0.019(4) -0.025(5)
C130 0.050(5) 0.045(4) 0.044(4) -0.019(4) 0.009(4) -0.024(4)
C131 0.046(5) 0.040(4) 0.032(4) -0.008(3) -0.008(3) -0.014(4)
C132 0.045(5) 0.066(5) 0.041(4) -0.008(4) -0.008(4) -0.019(4)
C133 0.048(5) 0.045(4) 0.039(4) -0.008(4) -0.011(4) -0.021(4)
C134 0.043(5) 0.055(5) 0.030(4) -0.011(4) 0.006(3) -0.024(4)
C135 0.038(4) 0.038(4) 0.031(4) -0.003(3) 0.006(3) -0.016(3)
C136 0.044(5) 0.035(4) 0.043(4) -0.005(3) 0.007(4) -0.017(4)
C137 0.041(5) 0.057(5) 0.039(4) -0.018(4) 0.007(4) -0.021(4)
C138 0.037(5) 0.073(6) 0.055(5) -0.014(5) -0.003(4) -0.026(4)
C139 0.043(5) 0.056(5) 0.040(5) -0.006(4) 0.008(4) -0.018(4)
C140 0.034(4) 0.042(4) 0.031(4) 0.006(3) -0.003(3) -0.017(3)
C141 0.040(5) 0.037(4) 0.041(4) -0.007(3) 0.003(4) -0.013(4)
C142 0.030(4) 0.043(4) 0.042(4) -0.008(4) 0.011(3) -0.016(3)
C143 0.036(4) 0.049(5) 0.040(4) -0.012(4) 0.013(3) -0.020(4)
C144 0.050(5) 0.062(5) 0.043(5) -0.011(4) 0.007(4) -0.025(4)
C145 0.046(5) 0.043(4) 0.032(4) -0.010(3) 0.005(3) -0.019(4)
C146 0.052(5) 0.043(4) 0.036(4) -0.010(4) -0.007(4) -0.009(4)
C147 0.053(5) 0.050(5) 0.040(4) -0.010(4) -0.010(4) -0.016(4)
C148 0.050(5) 0.056(5) 0.039(4) -0.016(4) -0.007(4) -0.020(4)
C149 0.046(5) 0.045(5) 0.038(4) -0.008(4) -0.003(4) -0.010(4)
C150 0.051(5) 0.039(4) 0.041(4) 0.009(4) 0.003(4) -0.018(4)
C151 0.044(5) 0.044(4) 0.031(4) -0.003(3) 0.003(3) -0.019(4)
C152 0.041(5) 0.039(4) 0.042(4) -0.013(4) 0.010(4) -0.013(4)
C153 0.046(5) 0.045(5) 0.042(4) -0.010(4) -0.005(4) -0.011(4)
C154 0.066(6) 0.044(5) 0.041(5) -0.020(4) 0.005(4) -0.017(4)
C155 0.051(5) 0.046(5) 0.049(5) -0.013(4) -0.017(4) -0.011(4)
C156 0.045(5) 0.044(4) 0.042(4) -0.005(4) -0.007(4) -0.022(4)
C157 0.054(6) 0.062(6) 0.055(5) 0.016(4) -0.023(4) -0.019(5)
C158 0.040(5) 0.046(5) 0.039(4) -0.008(4) 0.006(4) -0.016(4)
C159 0.039(5) 0.044(5) 0.052(5) 0.008(4) -0.009(4) -0.015(4)
C160 0.045(5) 0.045(5) 0.044(5) 0.012(4) 0.008(4) -0.006(4)
C161 0.055(5) 0.039(4) 0.042(5) 0.003(4) -0.013(4) 0.008(4)
C162 0.048(6) 0.047(5) 0.065(6) -0.009(4) -0.004(4) 0.007(4)
C163 0.055(6) 0.054(6) 0.075(6) -0.013(5) -0.020(5) -0.008(5)
C164 0.067(7) 0.043(5) 0.065(6) -0.014(4) -0.014(5) 0.013(5)
C165 0.071(6) 0.038(4) 0.040(4) -0.007(4) -0.013(4) -0.015(4)
C166 0.076(6) 0.041(5) 0.044(5) 0.010(4) -0.014(4) -0.023(4)
C167 0.074(7) 0.044(5) 0.051(5) -0.006(4) -0.011(5) -0.015(5)
C168 0.072(6) 0.046(5) 0.056(5) -0.017(4) -0.001(5) -0.026(5)
C169 0.085(7) 0.040(5) 0.088(7) -0.017(5) -0.007(6) -0.022(5)
C170 0.096(8) 0.038(5) 0.051(5) -0.014(4) 0.017(5) -0.029(5)
C171 0.071(7) 0.050(5) 0.066(6) -0.007(5) -0.004(5) -0.026(5)
C172 0.081(8) 0.049(5) 0.075(7) 0.012(5) -0.014(6) -0.024(5)
C173 0.075(7) 0.055(6) 0.099(9) 0.016(6) 0.007(7) -0.023(5)
C174 0.093(9) 0.075(7) 0.054(6) -0.014(5) 0.014(6) -0.032(6)
C175 0.089(8) 0.059(6) 0.076(7) -0.018(5) 0.015(6) -0.037(6)
C176 0.048(5) 0.040(4) 0.038(4) 0.004(4) -0.007(4) -0.019(4)
C177 0.053(5) 0.043(4) 0.041(4) -0.009(4) 0.009(4) -0.020(4)
C178 0.066(6) 0.051(5) 0.042(5) -0.016(4) -0.004(4) -0.025(5)
C179 0.074(6) 0.055(5) 0.048(5) -0.014(4) -0.014(5) -0.024(5)
C180 0.074(6) 0.044(5) 0.057(5) -0.014(4) 0.013(5) -0.030(5)
C181 0.066(6) 0.044(5) 0.038(4) -0.016(4) -0.006(4) -0.024(4)
C182 0.059(6) 0.057(5) 0.053(5) 0.003(4) -0.009(4) -0.034(5)
C183 0.054(5) 0.043(4) 0.044(5) -0.006(4) -0.004(4) -0.021(4)
C184 0.048(5) 0.050(5) 0.048(5) -0.006(4) 0.010(4) -0.016(4)
C185 0.047(5) 0.053(5) 0.038(4) 0.003(4) 0.020(4) -0.017(4)
C186 0.070(6) 0.041(4) 0.043(5) 0.007(4) 0.001(4) -0.029(4)
C187 0.064(6) 0.063(6) 0.047(5) -0.008(4) 0.015(4) -0.035(5)
C188 0.072(7) 0.072(6) 0.047(5) -0.011(5) 0.022(5) -0.029(5)
C189 0.063(6) 0.057(5) 0.041(5) -0.013(4) 0.011(4) -0.023(5)
C190 0.062(6) 0.040(4) 0.038(4) -0.008(4) 0.010(4) -0.018(4)
C191 0.067(6) 0.038(4) 0.043(5) -0.006(4) 0.007(4) -0.015(4)
C192 0.051(6) 0.053(5) 0.043(5) -0.009(4) 0.007(4) -0.015(4)
C193 0.062(6) 0.048(5) 0.038(4) 0.006(4) -0.008(4) -0.008(4)
C194 0.071(6) 0.069(6) 0.049(5) -0.014(5) -0.010(5) -0.019(5)
C195 0.050(6) 0.069(6) 0.041(5) 0.013(5) 0.006(4) 0.007(5)
C196 0.063(7) 0.079(7) 0.053(5) 0.007(5) -0.017(5) -0.025(6)
C197 0.078(8) 0.114(9) 0.069(7) 0.004(6) -0.021(6) -0.046(7)
C198 0.066(8) 0.124(11) 0.063(7) 0.030(7) -0.015(6) -0.023(8)
C199 0.061(8) 0.148(12) 0.066(7) 0.042(8) -0.028(6) -0.047(8)
C200 0.065(7) 0.089(8) 0.059(6) 0.026(5) -0.016(5) -0.013(6)
C201 0.054(6) 0.051(5) 0.050(5) -0.010(4) 0.018(4) -0.014(4)
C202 0.033(4) 0.045(5) 0.036(4) -0.009(4) 0.010(3) 0.008(4)
C203 0.038(5) 0.042(5) 0.038(4) -0.015(4) 0.004(4) 0.008(4)
C204 0.043(5) 0.038(4) 0.040(4) -0.013(4) 0.006(4) -0.010(4)
C205 0.058(6) 0.053(5) 0.059(5) -0.021(4) 0.009(4) -0.014(4)
C206 0.047(5) 0.062(6) 0.054(5) -0.006(4) 0.008(4) 0.005(4)
C207 0.037(5) 0.038(4) 0.041(4) -0.006(4) 0.008(4) -0.011(4)
C208 0.033(4) 0.039(4) 0.040(4) -0.015(4) 0.009(3) -0.005(4)
C209 0.054(5) 0.034(4) 0.035(4) -0.013(4) 0.013(4) -0.019(4)
C210 0.052(5) 0.057(5) 0.036(4) -0.020(4) 0.010(4) -0.018(4)
Cl1 0.0725(18) 0.0722(16) 0.0757(17) -0.0151(14) -0.0220(14) -0.0100(14)
Cl2 0.0420(12) 0.0565(12) 0.0563(12) -0.0184(10) -0.0083(10) -0.0171(10)
Cl3 0.090(2) 0.0885(19) 0.0759(18) -0.0190(16) -0.0113(16) -0.0290(17)
Cl4 0.108(3) 0.149(4) 0.156(4) 0.041(3) 0.020(3) 0.005(3)
Dy1 0.0352(2) 0.03038(18) 0.02987(18) -0.00661(14) -0.00597(15) -0.01181(15)
Dy2 0.03115(19) 0.03112(18) 0.02892(17) -0.00960(14) 0.00557(14) -0.01226(15)
Dy3 0.03100(19) 0.03179(18) 0.02834(17) -0.00866(14) 0.00573(14) -0.01325(15)
Dy4 0.03081(19) 0.02854(17) 0.02679(17) -0.00845(14) 0.00725(14) -0.01203(15)
Dy5 0.03009(19) 0.02952(17) 0.02738(17) -0.00921(14) 0.00724(14) -0.01170(15)
Dy6 0.03049(19) 0.03083(18) 0.02925(18) -0.00894(14) 0.00610(14) -0.01180(15)
Dy7 0.03018(19) 0.03203(18) 0.02891(17) -0.00920(14) 0.00731(14) -0.01406(15)
Dy8 0.0452(2) 0.03170(18) 0.03067(18) -0.00780(15) 0.00684(16) -0.01375(16)
N1 0.036(4) 0.037(3) 0.044(4) -0.010(3) 0.006(3) -0.016(3)
N2 0.039(4) 0.036(3) 0.032(3) 0.006(3) -0.008(3) -0.012(3)
N3 0.054(4) 0.042(4) 0.038(4) -0.002(3) -0.011(3) -0.017(3)
N4 0.051(4) 0.049(4) 0.042(4) -0.009(3) -0.005(3) -0.021(3)
N5 0.042(4) 0.034(3) 0.029(3) 0.002(3) 0.006(3) -0.009(3)
N6 0.048(4) 0.047(4) 0.044(4) 0.007(3) -0.014(3) -0.023(3)
N7 0.036(4) 0.045(4) 0.035(3) 0.006(3) -0.007(3) -0.012(3)
N8 0.038(4) 0.036(3) 0.035(3) 0.006(3) -0.006(3) -0.015(3)
N9 0.042(4) 0.035(3) 0.044(4) -0.018(3) 0.008(3) -0.002(3)
N10 0.052(4) 0.036(3) 0.038(3) -0.009(3) 0.014(3) -0.016(3)
N11 0.046(4) 0.040(3) 0.030(3) 0.006(3) -0.010(3) -0.018(3)
N12 0.027(3) 0.037(3) 0.047(4) -0.010(3) 0.013(3) -0.006(3)
N13 0.058(5) 0.031(3) 0.056(4) -0.012(3) 0.016(3) -0.008(3)
N14 0.044(4) 0.042(3) 0.032(3) 0.005(3) -0.008(3) -0.018(3)
N15 0.056(4) 0.036(3) 0.034(3) -0.014(3) -0.003(3) -0.015(3)
N16 0.052(4) 0.040(3) 0.031(3) -0.010(3) 0.001(3) -0.017(3)
N17 0.034(4) 0.043(3) 0.032(3) -0.008(3) 0.006(3) -0.013(3)
N18 0.050(4) 0.050(4) 0.029(3) -0.005(3) 0.007(3) -0.019(3)
N19 0.042(4) 0.044(4) 0.044(4) -0.007(3) -0.008(3) -0.019(3)
N20 0.052(4) 0.039(4) 0.038(3) -0.009(3) -0.005(3) -0.012(3)
N21 0.069(5) 0.045(4) 0.047(4) -0.016(3) 0.011(3) -0.027(4)
N22 0.048(4) 0.032(3) 0.053(4) 0.001(3) 0.003(3) -0.021(3)
N23 0.059(4) 0.045(4) 0.038(4) -0.011(3) 0.004(3) -0.020(3)
N24 0.057(5) 0.054(4) 0.043(4) 0.011(3) -0.012(3) -0.016(4)
O1 0.039(3) 0.040(3) 0.035(3) -0.009(2) -0.006(2) -0.012(2)
O2 0.040(3) 0.040(3) 0.037(3) -0.006(2) -0.007(2) -0.014(2)
O3 0.047(3) 0.038(3) 0.036(3) -0.005(2) -0.010(2) -0.011(2)
O4 0.066(4) 0.043(3) 0.056(3) -0.010(3) -0.019(3) -0.015(3)
O5 0.063(4) 0.061(4) 0.073(4) -0.010(3) -0.019(3) -0.018(3)
O6 0.040(3) 0.038(3) 0.045(3) 0.007(2) -0.005(2) -0.015(2)
O7 0.044(3) 0.044(3) 0.038(3) -0.009(2) 0.009(2) -0.017(3)
O8 0.036(3) 0.040(3) 0.042(3) -0.007(2) -0.006(2) -0.012(2)
O9 0.029(3) 0.036(3) 0.035(3) -0.006(2) 0.005(2) -0.011(2)
O10 0.041(3) 0.038(3) 0.038(3) -0.006(2) -0.006(2) -0.019(2)
O11 0.040(3) 0.033(3) 0.042(3) -0.010(2) -0.006(2) -0.010(2)
O12 0.049(3) 0.037(3) 0.035(3) -0.009(2) -0.008(2) -0.013(2)
O13 0.036(3) 0.036(3) 0.034(3) -0.010(2) 0.010(2) -0.008(2)
O14 0.038(3) 0.048(3) 0.035(3) -0.014(2) 0.005(2) -0.018(2)
O15 0.035(3) 0.043(3) 0.034(3) -0.008(2) -0.009(2) -0.014(2)
O16 0.037(3) 0.038(3) 0.037(3) -0.009(2) -0.008(2) -0.012(2)
O17 0.055(3) 0.038(3) 0.037(3) -0.009(2) 0.009(2) -0.017(3)
O18 0.034(3) 0.040(3) 0.037(3) -0.007(2) 0.009(2) -0.011(2)
O19 0.040(3) 0.034(3) 0.040(3) -0.009(2) 0.003(2) -0.015(2)
O20 0.040(3) 0.038(3) 0.034(3) -0.009(2) 0.005(2) -0.014(2)
O21 0.035(3) 0.033(3) 0.041(3) -0.010(2) 0.004(2) -0.009(2)
O22 0.032(3) 0.040(3) 0.036(3) -0.007(2) 0.002(2) -0.012(2)
O23 0.032(3) 0.042(3) 0.039(3) -0.012(2) 0.009(2) -0.011(2)
O24 0.052(3) 0.040(3) 0.031(3) -0.010(2) 0.007(2) -0.017(3)
O25 0.042(3) 0.040(3) 0.039(3) -0.009(2) 0.004(2) -0.014(2)
O26 0.052(3) 0.036(3) 0.045(3) -0.011(2) 0.011(3) -0.014(3)
O27 0.061(4) 0.034(3) 0.047(3) -0.010(2) 0.009(3) -0.013(3)
O28 0.081(5) 0.087(5) 0.059(4) -0.016(3) 0.013(3) -0.040(4)
O29 0.046(3) 0.037(3) 0.036(3) -0.009(2) 0.006(2) -0.018(2)
O30 0.059(4) 0.044(3) 0.042(3) -0.006(2) -0.010(3) -0.021(3)
O31 0.057(4) 0.044(3) 0.032(3) -0.011(2) 0.008(2) -0.008(3)
O32 0.079(5) 0.073(4) 0.064(4) 0.007(4) 0.007(4) 0.018(4)
O33 0.039(3) 0.034(3) 0.029(3) -0.009(2) 0.004(2) -0.006(2)
O34 0.038(3) 0.036(3) 0.035(3) -0.011(2) 0.009(2) -0.017(2)
O35 0.039(3) 0.046(3) 0.041(3) -0.017(2) 0.010(2) -0.019(2)
O36 0.039(3) 0.044(3) 0.059(3) -0.029(3) 0.005(3) -0.012(2)
O37 0.037(3) 0.043(3) 0.029(2) -0.007(2) 0.005(2) -0.021(2)
O38 0.035(3) 0.033(3) 0.040(3) -0.013(2) 0.011(2) -0.012(2)
O39 0.030(3) 0.041(3) 0.040(3) -0.011(2) 0.011(2) -0.012(2)
O40 0.042(3) 0.036(3) 0.044(3) -0.009(2) 0.003(2) -0.014(2)
O41 0.040(3) 0.037(3) 0.040(3) -0.009(2) 0.009(2) -0.008(2)
O42 0.043(3) 0.042(3) 0.033(3) -0.008(2) 0.009(2) -0.016(3)
O43 0.188(9) 0.090(5) 0.059(5) 0.002(4) -0.034(5) -0.037(6)
O44 0.133(7) 0.086(5) 0.104(6) -0.039(5) -0.022(5) 0.001(5)
O45 0.125(8) 0.157(8) 0.123(7) -0.007(6) -0.027(6) -0.066(7)
O46 0.114(7) 0.123(7) 0.088(6) -0.006(5) -0.023(5) 0.030(6)
O47 0.079(5) 0.085(5) 0.070(4) 0.018(4) -0.029(4) -0.027(4)
O48 0.068(4) 0.053(4) 0.096(5) -0.023(3) -0.015(4) -0.017(3)
O49 0.043(3) 0.072(4) 0.056(3) -0.021(3) 0.005(3) -0.019(3)
O50 0.053(4) 0.071(4) 0.066(4) -0.028(3) 0.013(3) -0.021(3)
O51 0.094(6) 0.139(7) 0.098(6) -0.002(5) 0.036(5) -0.044(6)
O52 0.108(7) 0.111(6) 0.164(8) -0.027(6) -0.051(6) -0.037(5)
O53 0.092(6) 0.141(8) 0.145(8) -0.063(6) 0.025(6) -0.029(6)
O54 0.131(7) 0.117(7) 0.096(6) 0.018(5) -0.025(5) -0.046(6)
O55 0.126(9) 0.276(15) 0.257(14) 0.195(13) 0.016(9) -0.041(10)
O56 0.115(8) 0.320(16) 0.079(7) 0.043(8) 0.024(6) 0.020(9)
O57 0.092(7) 0.142(9) 0.380(19) -0.013(10) -0.138(10) -0.015(6)
O58 0.142(9) 0.094(7) 0.226(12) 0.019(7) 0.035(8) 0.043(6)
O1W 0.043(3) 0.033(3) 0.030(3) 0.007(2) -0.008(2) -0.013(2)
O2W 0.043(3) 0.031(3) 0.034(3) 0.007(2) -0.004(2) -0.011(2)

loop_
_atom_type_symbol
_atom_type_description
_atom_type_scat_dispersion_real
_atom_type_scat_dispersion_imag
_atom_type_scat_source
C C 0.0033 0.0016 'International Tables Vol C Tables 4.2.6.8 and 6.1.1.4'
H H 0.0000 0.0000 'International Tables Vol C Tables 4.2.6.8 and 6.1.1.4'
N N 0.0061 0.0033 'International Tables Vol C Tables 4.2.6.8 and 6.1.1.4'
O O 0.0106 0.0060 'International Tables Vol C Tables 4.2.6.8 and 6.1.1.4'
Cl Cl 0.1484 0.1585 'International Tables Vol C Tables 4.2.6.8 and 6.1.1.4'
Dy Dy -0.1892 4.4098 'International Tables Vol C Tables 4.2.6.8 and 6.1.1.4'

loop_
_geom_angle_atom_site_label_1
_geom_angle_atom_site_label_2
_geom_angle_atom_site_label_3
_geom_angle
O1 C1 C2 124.8(6)
O1 C1 C6 117.6(6)
C2 C1 C6 117.6(7)
C3 C2 C1 120.5(7)
C3 C2 H2 119.8
C1 C2 H2 119.8
C2 C3 C4 123.5(7)
C2 C3 H3A 118.2
C4 C3 H3A 118.2
C3 C4 C5 117.5(7)
C3 C4 H4 121.2
C5 C4 H4 121.2
C6 C5 C4 119.2(7)
C6 C5 H5 120.4
C4 C5 H5 120.4
C5 C6 N1 124.3(6)
C5 C6 C1 121.6(7)
N1 C6 C1 113.7(6)
C8 C7 H7A 109.5
C8 C7 H7B 109.5
H7A C7 H7B 109.5
C8 C7 H7C 109.5
H7A C7 H7C 109.5
H7B C7 H7C 109.5
N1 C8 C9 120.5(7)
N1 C8 C7 120.6(6)
C9 C8 C7 118.9(7)
C10 C9 C8 121.8(7)
C10 C9 H9 119.1
C8 C9 H9 119.1
O2 C10 C9 125.7(6)
O2 C10 C11 113.0(6)
C9 C10 C11 121.2(6)
N2 C11 C12 120.2(6)
N2 C11 C10 114.6(6)
C12 C11 C10 125.1(7)
C13 C12 C11 118.0(7)
C13 C12 H12 121.0
C11 C12 H12 121.0
C12 C13 C14 121.0(7)
C12 C13 H13 119.5
C14 C13 H13 119.5
C13 C14 C15 116.4(7)
C13 C14 H14 121.8
C15 C14 H14 121.8
N2 C15 C14 122.6(6)
N2 C15 C16 114.8(5)
C14 C15 C16 122.6(6)
O3 C16 C17 122.1(7)
O3 C16 C15 115.1(6)
C17 C16 C15 122.8(7)
C16 C17 C18 123.7(7)
C16 C17 H17 118.2
C18 C17 H17 118.2
N3 C18 C17 121.8(6)
N3 C18 C19 120.0(7)
C17 C18 C19 118.3(7)
C18 C19 H19A 109.5
C18 C19 H19B 109.5
H19A C19 H19B 109.5
C18 C19 H19C 109.5
H19A C19 H19C 109.5
H19B C19 H19C 109.5
C21 C20 C25 120.8(8)
C21 C20 N3 122.0(7)
C25 C20 N3 117.0(7)
C20 C21 C22 119.7(9)
C20 C21 H21 120.2
C22 C21 H21 120.2
C21 C22 C23 119.5(9)
C21 C22 H22 120.2
C23 C22 H22 120.2
C24 C23 C22 119.3(8)
C24 C23 H23 120.3
C22 C23 H23 120.3
C25 C24 C23 121.0(8)
C25 C24 H24 119.5
C23 C24 H24 119.5
O4 C25 C24 123.9(8)
O4 C25 C20 116.6(7)
C24 C25 C20 119.6(8)
C31 C26 C27 120.6(8)
C31 C26 O5 116.0(7)
C27 C26 O5 123.3(8)
C26 C27 C28 118.7(9)
C26 C27 H27 120.7
C28 C27 H27 120.7
C29 C28 C27 121.0(9)
C29 C28 H28 119.5
C27 C28 H28 119.5
C28 C29 C30 119.6(8)
C28 C29 H29 120.2
C30 C29 H29 120.2
C31 C30 C29 119.4(9)
C31 C30 H30 120.3
C29 C30 H30 120.3
C30 C31 C26 120.7(8)
C30 C31 N4 117.3(7)
C26 C31 N4 121.5(6)
C33 C32 H32A 109.5
C33 C32 H32B 109.5
H32A C32 H32B 109.5
C33 C32 H32C 109.5
H32A C32 H32C 109.5
H32B C32 H32C 109.5
N4 C33 C34 120.3(7)
N4 C33 C32 119.3(7)
C34 C33 C32 120.3(7)
C35 C34 C33 123.2(7)
C35 C34 H34 118.4
C33 C34 H34 118.4
O6 C35 C34 121.4(7)
O6 C35 C36 116.3(6)
C34 C35 C36 121.9(7)
N5 C36 C37 121.7(6)
N5 C36 C35 112.1(5)
C37 C36 C35 125.9(7)
C36 C37 C38 118.8(7)
C36 C37 H37 120.6
C38 C37 H37 120.6
C39 C38 C37 118.8(7)
C39 C38 H38 120.6
C37 C38 H38 120.6
C40 C39 C38 120.2(7)
C40 C39 H39 119.9
C38 C39 H39 119.9
N5 C40 C39 119.8(7)
N5 C40 C41 113.7(5)
C39 C40 C41 126.5(7)
O7 C41 C42 123.1(7)
O7 C41 C40 115.6(6)
C42 C41 C40 121.3(6)
C41 C42 C43 121.9(7)
C41 C42 H42 119.1
C43 C42 H42 119.1
N6 C43 C42 119.2(6)
N6 C43 C44 122.7(6)
C42 C43 C44 118.1(7)
C43 C44 H44A 109.5
C43 C44 H44B 109.5
H44A C44 H44B 109.5
C43 C44 H44C 109.5
H44A C44 H44C 109.5
H44B C44 H44C 109.5
C46 C45 C50 119.3(7)
C46 C45 N6 127.3(7)
C50 C45 N6 112.5(6)
C45 C46 C47 121.3(8)
C45 C46 H46 119.3
C47 C46 H46 119.3
C48 C47 C46 120.1(8)
C48 C47 H47 120.0
C46 C47 H47 120.0
C49 C48 C47 119.0(7)
C49 C48 H48 120.5
C47 C48 H48 120.5
C48 C49 C50 124.0(8)
C48 C49 H49 118.0
C50 C49 H49 118.0
O8 C50 C45 120.4(6)
O8 C50 C49 123.6(7)
C45 C50 C49 116.0(7)
O9 C51 C56 119.9(6)
O9 C51 C52 121.7(6)
C56 C51 C52 118.4(7)
C53 C52 C51 122.1(8)
C53 C52 H52 118.9
C51 C52 H52 118.9
C52 C53 C54 118.9(7)
C52 C53 H53 120.5
C54 C53 H53 120.5
C55 C54 C53 120.4(7)
C55 C54 H54 119.8
C53 C54 H54 119.8
C54 C55 C56 120.0(7)
C54 C55 H55 120.0
C56 C55 H55 120.0
C51 C56 C55 120.0(7)
C51 C56 N7 116.0(6)
C55 C56 N7 123.9(6)
C58 C57 H57A 109.5
C58 C57 H57B 109.5
H57A C57 H57B 109.5
C58 C57 H57C 109.5
H57A C57 H57C 109.5
H57B C57 H57C 109.5
N7 C58 C59 120.9(6)
N7 C58 C57 119.7(6)
C59 C58 C57 119.4(7)
C58 C59 C60 125.2(7)
C58 C59 H59 117.4
C60 C59 H59 117.4
O10 C60 C59 125.1(6)
O10 C60 C61 112.6(6)
C59 C60 C61 122.3(7)
N8 C61 C62 123.4(6)
N8 C61 C60 115.6(6)
C62 C61 C60 120.8(7)
C63 C62 C61 116.5(7)
C63 C62 H62 121.7
C61 C62 H62 121.7
C62 C63 C64 119.2(7)
C62 C63 H63 120.4
C64 C63 H63 120.4
C65 C64 C63 120.2(7)
C65 C64 H64 119.9
C63 C64 H64 119.9
N8 C65 C64 119.2(7)
N8 C65 C66 114.2(6)
C64 C65 C66 126.6(7)
O11 C66 C67 122.2(7)
O11 C66 C65 116.1(6)
C67 C66 C65 121.7(7)
C68 C67 C66 122.3(7)
C68 C67 H67 118.8
C66 C67 H67 118.8
N9 C68 C67 120.7(6)
N9 C68 C69 120.0(7)
C67 C68 C69 119.3(7)
C68 C69 H69A 109.5
C68 C69 H69B 109.5
H69A C69 H69B 109.5
C68 C69 H69C 109.5
H69A C69 H69C 109.5
H69B C69 H69C 109.5
N9 C70 C71 127.2(7)
N9 C70 C75 113.5(6)
C71 C70 C75 119.4(7)
C72 C71 C70 122.5(8)
C72 C71 H71 118.8
C70 C71 H71 118.8
C71 C72 C73 117.4(8)
C71 C72 H72 121.3
C73 C72 H72 121.3
C74 C73 C72 122.4(8)
C74 C73 H73 118.8
C72 C73 H73 118.8
C73 C74 C75 120.5(8)
C73 C74 H74 119.7
C75 C74 H74 119.7
O12 C75 C74 123.1(6)
O12 C75 C70 118.9(6)
C74 C75 C70 117.9(7)
O13 C76 C77 124.4(6)
O13 C76 C81 119.6(6)
C77 C76 C81 115.8(6)
C78 C77 C76 121.5(7)
C78 C77 H77 119.3
C76 C77 H77 119.3
C77 C78 C79 121.8(8)
C77 C78 H78 119.1
C79 C78 H78 119.1
C80 C79 C78 120.0(7)
C80 C79 H79 120.0
C78 C79 H79 120.0
C79 C80 C81 119.9(7)
C79 C80 H80 120.0
C81 C80 H80 120.0
C80 C81 N10 125.5(6)
C80 C81 C76 121.1(7)
N10 C81 C76 113.3(5)
C83 C82 H82A 109.5
C83 C82 H82B 109.5
H82A C82 H82B 109.5
C83 C82 H82C 109.5
H82A C82 H82C 109.5
H82B C82 H82C 109.5
N10 C83 C84 118.5(6)
N10 C83 C82 120.4(6)
C84 C83 C82 121.1(7)
C83 C84 C85 127.0(7)
C83 C84 H84 116.5
C85 C84 H84 116.5
O14 C85 C84 122.6(6)
O14 C85 C86 116.8(6)
C84 C85 C86 120.5(6)
N11 C86 C87 120.4(6)
N11 C86 C85 112.4(6)
C87 C86 C85 127.2(7)
C88 C87 C86 120.8(7)
C88 C87 H87 119.6
C86 C87 H87 119.6
C87 C88 C89 119.0(7)
C87 C88 H88 120.5
C89 C88 H88 120.5
C88 C89 C90 119.0(7)
C88 C89 H89 120.5
C90 C89 H89 120.5
N11 C90 C89 120.0(6)
N11 C90 C91 116.9(6)
C89 C90 C91 123.1(7)
O15 C91 C92 125.3(6)
O15 C91 C90 111.6(6)
C92 C91 C90 123.1(7)
C91 C92 C93 126.2(7)
C91 C92 H92 116.9
C93 C92 H92 116.9
N12 C93 C92 120.0(6)
N12 C93 C94 119.9(6)
C92 C93 C94 120.1(6)
C93 C94 H94A 109.5
C93 C94 H94B 109.5
H94A C94 H94B 109.5
C93 C94 H94C 109.5
H94A C94 H94C 109.5
H94B C94 H94C 109.5
C96 C95 N12 121.1(7)
C96 C95 C100 123.4(7)
N12 C95 C100 115.5(6)
C97 C96 C95 118.8(8)
C97 C96 H96 120.6
C95 C96 H96 120.6
C96 C97 C98 120.1(7)
C96 C97 H97 119.9
C98 C97 H97 119.9
C99 C98 C97 120.4(7)
C99 C98 H98 119.8
C97 C98 H98 119.8
C100 C99 C98 119.9(8)
C100 C99 H99 120.0
C98 C99 H99 120.0
O16 C100 C99 122.0(6)
O16 C100 C95 120.8(6)
C99 C100 C95 117.2(7)
O17 C101 C102 123.8(6)
O17 C101 C106 119.1(7)
C102 C101 C106 117.0(7)
C103 C102 C101 120.4(8)
C103 C102 H102 119.8
C101 C102 H102 119.8
C102 C103 C104 122.6(9)
C102 C103 H103 118.7
C104 C103 H103 118.7
C105 C104 C103 119.7(8)
C105 C104 H104 120.1
C103 C104 H104 120.1
C104 C105 C106 118.7(8)
C104 C105 H105 120.7
C106 C105 H105 120.7
N13 C106 C105 123.7(7)
N13 C106 C101 114.8(6)
C105 C106 C101 121.5(8)
C108 C107 H10A 109.5
C108 C107 H10B 109.5
H10A C107 H10B 109.5
C108 C107 H10C 109.5
H10A C107 H10C 109.5
H10B C107 H10C 109.5
N13 C108 C109 119.5(6)
N13 C108 C107 120.7(7)
C109 C108 C107 119.8(7)
C108 C109 C110 122.3(7)
C108 C109 H109 118.9
C110 C109 H109 118.9
O18 C110 C109 124.9(7)
O18 C110 C111 116.1(6)
C109 C110 C111 119.0(7)
N14 C111 C112 121.8(7)
N14 C111 C110 112.5(6)
C112 C111 C110 125.6(7)
C113 C112 C111 117.5(8)
C113 C112 H112 121.2
C111 C112 H112 121.2
C112 C113 C114 121.8(8)
C112 C113 H113 119.1
C114 C113 H113 119.1
C113 C114 C115 116.4(8)
C113 C114 H114 121.8
C115 C114 H114 121.8
N14 C115 C114 123.3(7)
N14 C115 C116 112.8(6)
C114 C115 C116 123.9(7)
O19 C116 C117 121.3(6)
O19 C116 C115 117.7(6)
C117 C116 C115 121.0(6)
C116 C117 C118 126.0(7)
C116 C117 H117 117.0
C118 C117 H117 117.0
N15 C118 C117 120.6(6)
N15 C118 C119 120.6(6)
C117 C118 C119 118.8(7)
C118 C119 H11A 109.5
C118 C119 H11B 109.5
H11A C119 H11B 109.5
C118 C119 H11C 109.5
H11A C119 H11C 109.5
H11B C119 H11C 109.5
C121 C120 C125 121.2(7)
C121 C120 N15 124.0(7)
C125 C120 N15 114.7(5)
C120 C121 C122 120.0(8)
C120 C121 H121 120.0
C122 C121 H121 120.0
C121 C122 C123 120.9(7)
C121 C122 H122 119.5
C123 C122 H122 119.5
C124 C123 C122 118.7(8)
C124 C123 H123 120.7
C122 C123 H123 120.7
C123 C124 C125 120.9(8)
C123 C124 H124 119.5
C125 C124 H124 119.5
O20 C125 C120 121.0(6)
O20 C125 C124 120.7(7)
C120 C125 C124 118.1(6)
O21 C126 C127 124.8(6)
O21 C126 C131 119.0(6)
C127 C126 C131 116.2(6)
C126 C127 C128 122.1(7)
C126 C127 H127 118.9
C128 C127 H127 118.9
C129 C128 C127 120.6(7)
C129 C128 H128 119.7
C127 C128 H128 119.7
C130 C129 C128 118.3(7)
C130 C129 H129 120.9
C128 C129 H129 120.9
C129 C130 C131 122.2(7)
C129 C130 H130 118.9
C131 C130 H130 118.9
C130 C131 N16 124.0(6)
C130 C131 C126 120.5(7)
N16 C131 C126 115.4(5)
C133 C132 H13A 109.5
C133 C132 H13B 109.5
H13A C132 H13B 109.5
C133 C132 H13C 109.5
H13A C132 H13C 109.5
H13B C132 H13C 109.5
N16 C133 C134 119.8(6)
N16 C133 C132 122.1(6)
C134 C133 C132 118.0(7)
C135 C134 C133 125.9(7)
C135 C134 H134 117.1
C133 C134 H134 117.1
O22 C135 C134 123.1(6)
O22 C135 C136 115.7(6)
C134 C135 C136 121.2(7)
N17 C136 C137 122.2(6)
N17 C136 C135 113.6(6)
C137 C136 C135 124.2(7)
C136 C137 C138 118.9(7)
C136 C137 H137 120.6
C138 C137 H137 120.6
C137 C138 C139 119.5(7)
C137 C138 H138 120.3
C139 C138 H138 120.3
C140 C139 C138 118.0(7)
C140 C139 H139 121.0
C138 C139 H139 121.0
N17 C140 C139 122.3(6)
N17 C140 C141 111.7(5)
C139 C140 C141 126.1(6)
O23 C141 C142 123.2(7)
O23 C141 C140 116.8(6)
C142 C141 C140 120.0(7)
C143 C142 C141 124.9(7)
C143 C142 H142 117.6
C141 C142 H142 117.6
N18 C143 C142 119.0(6)
N18 C143 C144 120.2(6)
C142 C143 C144 120.8(7)
C143 C144 H14A 109.5
C143 C144 H14B 109.5
H14A C144 H14B 109.5
C143 C144 H14C 109.5
H14A C144 H14C 109.5
H14B C144 H14C 109.5
C146 C145 N18 123.2(7)
C146 C145 C150 123.1(7)
N18 C145 C150 113.6(6)
C145 C146 C147 117.9(8)
C145 C146 H146 121.1
C147 C146 H146 121.1
C148 C147 C146 120.6(7)
C148 C147 H147 119.7
C146 C147 H147 119.7
C149 C148 C147 121.2(7)
C149 C148 H148 119.4
C147 C148 H148 119.4
C148 C149 C150 121.0(7)
C148 C149 H149 119.5
C150 C149 H149 119.5
O24 C150 C149 124.6(7)
O24 C150 C145 119.2(7)
C149 C150 C145 116.1(7)
O25 C151 C152 124.9(7)
O25 C151 C156 117.9(6)
C152 C151 C156 117.1(7)
C153 C152 C151 121.9(8)
C153 C152 H152 119.1
C151 C152 H152 119.1
C154 C153 C152 118.8(7)
C154 C153 H153 120.6
C152 C153 H153 120.6
C153 C154 C155 122.8(7)
C153 C154 H154 118.6
C155 C154 H154 118.6
C156 C155 C154 118.5(7)
C156 C155 H155 120.7
C154 C155 H155 120.7
C155 C156 N19 125.4(6)
C155 C156 C151 120.8(7)
N19 C156 C151 113.7(6)
C158 C157 H15A 109.5
C158 C157 H15B 109.5
H15A C157 H15B 109.5
C158 C157 H15C 109.5
H15A C157 H15C 109.5
H15B C157 H15C 109.5
N19 C158 C159 122.3(7)
N19 C158 C157 121.1(6)
C159 C158 C157 116.6(7)
C158 C159 C160 123.8(7)
C158 C159 H159 118.1
C160 C159 H159 118.1
O26 C160 C159 121.8(7)
O26 C160 C161 112.9(7)
C159 C160 C161 125.3(7)
N20 C161 C162 122.1(7)
N20 C161 C160 114.3(6)
C162 C161 C160 123.6(8)
C163 C162 C161 118.7(9)
C163 C162 H162 120.6
C161 C162 H162 120.6
C162 C163 C164 120.3(9)
C162 C163 H163 119.9
C164 C163 H163 119.9
C163 C164 C165 118.9(8)
C163 C164 H164 120.5
C165 C164 H164 120.5
N20 C165 C164 118.9(8)
N20 C165 C166 112.4(6)
C164 C165 C166 128.7(8)
O27 C166 C167 121.8(8)
O27 C166 C165 117.0(6)
C167 C166 C165 121.3(8)
C166 C167 C168 123.2(8)
C166 C167 H167 118.4
C168 C167 H167 118.4
N21 C168 C167 119.0(7)
N21 C168 C169 123.7(8)
C167 C168 C169 117.2(8)
C168 C169 H16A 109.5
C168 C169 H16B 109.5
H16A C169 H16B 109.5
C168 C169 H16C 109.5
H16A C169 H16C 109.5
H16B C169 H16C 109.5
N21 C170 C171 120.8(8)
N21 C170 C175 119.4(8)
C171 C170 C175 119.5(10)
C172 C171 C170 121.6(9)
C172 C171 H171 119.2
C170 C171 H171 119.2
C171 C172 C173 117.2(10)
C171 C172 H172 121.4
C173 C172 H172 121.4
C174 C173 C172 122.3(11)
C174 C173 H173 118.9
C172 C173 H173 118.9
C173 C174 C175 120.5(10)
C173 C174 H174 119.8
C175 C174 H174 119.8
O28 C175 C174 118.6(9)
O28 C175 C170 122.4(10)
C174 C175 C170 118.9(10)
O29 C176 C177 124.7(6)
O29 C176 C181 118.6(6)
C177 C176 C181 116.6(7)
C178 C177 C176 123.6(7)
C178 C177 H177 118.2
C176 C177 H177 118.2
C177 C178 C179 117.7(7)
C177 C178 H178 121.2
C179 C178 H178 121.2
C178 C179 C180 121.5(8)
C178 C179 H179 119.2
C180 C179 H179 119.2
C181 C180 C179 119.5(8)
C181 C180 H180 120.3
C179 C180 H180 120.3
C180 C181 N22 123.0(7)
C180 C181 C176 120.8(7)
N22 C181 C176 115.1(6)
C183 C182 H18A 109.5
C183 C182 H18B 109.5
H18A C182 H18B 109.5
C183 C182 H18C 109.5
H18A C182 H18C 109.5
H18B C182 H18C 109.5
N22 C183 C184 122.2(7)
N22 C183 C182 122.0(6)
C184 C183 C182 115.6(7)
C185 C184 C183 119.9(8)
C185 C184 H184 120.0
C183 C184 H184 120.0
O30 C185 C184 124.1(7)
O30 C185 C186 116.0(7)
C184 C185 C186 119.5(7)
C187 C186 N23 120.5(7)
C187 C186 C185 127.9(8)
N23 C186 C185 111.5(6)
C186 C187 C188 121.6(9)
C186 C187 H187 119.2
C188 C187 H187 119.2
C187 C188 C189 117.7(8)
C187 C188 H188 121.1
C189 C188 H188 121.1
C190 C189 C188 120.1(8)
C190 C189 H189 120.0
C188 C189 H189 120.0
N23 C190 C189 121.0(8)
N23 C190 C191 112.7(6)
C189 C190 C191 126.3(8)
O31 C191 C192 122.3(8)
O31 C191 C190 115.8(7)
C192 C191 C190 121.8(7)
C191 C192 C193 125.2(8)
C191 C192 H192 117.4
C193 C192 H192 117.4
N24 C193 C192 120.0(7)
N24 C193 C194 121.5(8)
C192 C193 C194 118.5(8)
C193 C194 H19D 109.5
C193 C194 H19E 109.5
H19D C194 H19E 109.5
C193 C194 H19F 109.5
H19D C194 H19F 109.5
H19E C194 H19F 109.5
C200 C195 C196 121.3(10)
C200 C195 N24 113.1(9)
C196 C195 N24 125.5(7)
C197 C196 C195 121.4(10)
C197 C196 H196 119.3
C195 C196 H196 119.3
C196 C197 C199 115.6(11)
C196 C197 H197 122.2
C199 C197 H197 122.2
C200 C198 C199 117.6(11)
C200 C198 H198 121.2
C199 C198 H198 121.2
C198 C199 C197 123.0(11)
C198 C199 H199 118.5
C197 C199 H199 118.5
O32 C200 C195 127.9(11)
O32 C200 C198 111.0(10)
C195 C200 C198 121.1(11)
C202 C201 H20A 109.5
C202 C201 H20B 109.5
H20A C201 H20B 109.5
C202 C201 H20C 109.5
H20A C201 H20C 109.5
H20B C201 H20C 109.5
O39 C202 C203 124.8(7)
O39 C202 C201 115.0(7)
C203 C202 C201 120.2(6)
C204 C203 C202 124.7(7)
C204 C203 H203 117.7
C202 C203 H203 117.7
O40 C204 C203 125.3(7)
O40 C204 C205 116.3(7)
C203 C204 C205 118.4(7)
C204 C205 H20D 109.5
C204 C205 H20E 109.5
H20D C205 H20E 109.5
C204 C205 H20F 109.5
H20D C205 H20F 109.5
H20E C205 H20F 109.5
C207 C206 H20G 109.5
C207 C206 H20H 109.5
H20G C206 H20H 109.5
C207 C206 H20I 109.5
H20G C206 H20I 109.5
H20H C206 H20I 109.5
O41 C207 C208 124.5(7)
O41 C207 C206 113.9(6)
C208 C207 C206 121.6(6)
C209 C208 C207 125.4(6)
C209 C208 H208 117.3
C207 C208 H208 117.3
O42 C209 C208 124.2(7)
O42 C209 C210 116.3(7)
C208 C209 C210 119.5(6)
C209 C210 H21A 109.5
C209 C210 H21B 109.5
H21A C210 H21B 109.5
C209 C210 H21C 109.5
H21A C210 H21C 109.5
H21B C210 H21C 109.5
O43 Cl1 O44 112.8(5)
O43 Cl1 O46 114.4(5)
O44 Cl1 O46 113.0(5)
O43 Cl1 O45 106.1(5)
O44 Cl1 O45 103.3(6)
O46 Cl1 O45 106.1(6)
O49 Cl2 O48 110.4(4)
O49 Cl2 O50 111.1(3)
O48 Cl2 O50 109.0(4)
O49 Cl2 O47 110.5(4)
O48 Cl2 O47 106.4(4)
O50 Cl2 O47 109.4(4)
O51 Cl3 O54 110.3(5)
O51 Cl3 O53 108.8(6)
O54 Cl3 O53 111.5(6)
O51 Cl3 O52 110.0(6)
O54 Cl3 O52 110.3(5)
O53 Cl3 O52 105.8(5)
O58 Cl4 O55 113.8(7)
O58 Cl4 O57 105.5(8)
O55 Cl4 O57 105.3(8)
O58 Cl4 O56 112.0(7)
O55 Cl4 O56 105.6(10)
O57 Cl4 O56 114.8(8)
O12 Dy1 O13 107.06(16)
O12 Dy1 O6 153.99(17)
O13 Dy1 O6 90.99(16)
O12 Dy1 O7 75.83(16)
O13 Dy1 O7 81.77(17)
O6 Dy1 O7 126.38(16)
O12 Dy1 O2 85.96(16)
O13 Dy1 O2 75.68(16)
O6 Dy1 O2 80.45(16)
O7 Dy1 O2 145.35(16)
O12 Dy1 O3 84.34(17)
O13 Dy1 O3 155.86(16)
O6 Dy1 O3 86.40(16)
O7 Dy1 O3 80.55(17)
O2 Dy1 O3 127.24(16)
O12 Dy1 N2 80.96(17)
O13 Dy1 N2 137.64(18)
O6 Dy1 N2 73.14(17)
O7 Dy1 N2 139.22(17)
O2 Dy1 N2 63.24(17)
O3 Dy1 N2 64.03(16)
O12 Dy1 N5 138.07(18)
O13 Dy1 N5 79.10(17)
O6 Dy1 N5 62.60(18)
O7 Dy1 N5 63.86(17)
O2 Dy1 N5 134.43(18)
O3 Dy1 N5 78.41(17)
N2 Dy1 N5 122.87(17)
O1 Dy2 O33 135.09(16)
O1 Dy2 O34 81.07(16)
O33 Dy2 O34 70.50(15)
O1 Dy2 O11 91.77(16)
O33 Dy2 O11 88.77(16)
O34 Dy2 O11 140.07(16)
O1 Dy2 O10 78.44(16)
O33 Dy2 O10 133.78(15)
O34 Dy2 O10 90.34(16)
O11 Dy2 O10 126.84(15)
O1 Dy2 O20 153.10(16)
O33 Dy2 O20 71.55(15)
O34 Dy2 O20 118.38(15)
O11 Dy2 O20 84.17(16)
O10 Dy2 O20 82.81(16)
O1 Dy2 N8 78.58(17)
O33 Dy2 N8 138.93(16)
O34 Dy2 N8 149.42(17)
O11 Dy2 N8 63.44(17)
O10 Dy2 N8 63.40(16)
O20 Dy2 N8 75.83(17)
O1 Dy2 O1W 69.61(15)
O33 Dy2 O1W 67.52(15)
O34 Dy2 O1W 66.91(15)
O11 Dy2 O1W 73.74(15)
O10 Dy2 O1W 142.88(15)
O20 Dy2 O1W 133.38(16)
N8 Dy2 O1W 125.00(15)
O8 Dy3 O34 133.68(16)
O8 Dy3 O33 81.35(16)
O34 Dy3 O33 69.94(15)
O8 Dy3 O14 89.17(17)
O34 Dy3 O14 88.92(16)
O33 Dy3 O14 138.09(16)
O8 Dy3 O15 78.68(16)
O34 Dy3 O15 135.66(15)
O33 Dy3 O15 91.71(15)
O14 Dy3 O15 126.41(15)
O8 Dy3 O21 152.18(16)
O34 Dy3 O21 73.01(15)
O33 Dy3 O21 121.62(16)
O14 Dy3 O21 82.89(16)
O15 Dy3 O21 84.71(15)
O8 Dy3 N11 78.18(17)
O34 Dy3 N11 139.13(17)
O33 Dy3 N11 150.35(18)
O14 Dy3 N11 62.99(17)
O15 Dy3 N11 63.45(16)
O21 Dy3 N11 74.46(17)
O8 Dy3 O1W 69.34(15)
O34 Dy3 O1W 66.08(14)
O33 Dy3 O1W 66.22(14)
O14 Dy3 O1W 72.20(15)
O15 Dy3 O1W 143.10(15)
O21 Dy3 O1W 131.79(15)
N11 Dy3 O1W 124.17(15)
O8 Dy3 O36 126.29(15)
O34 Dy3 O36 71.76(15)
O33 Dy3 O36 63.72(14)
O14 Dy3 O36 143.92(15)
O15 Dy3 O36 63.95(15)
O21 Dy3 O36 62.67(14)
N11 Dy3 O36 113.26(16)
O1W Dy3 O36 122.56(14)
O42 Dy4 O36 154.11(17)
O42 Dy4 O41 73.99(17)
O36 Dy4 O41 113.29(17)
O42 Dy4 O35 117.70(17)
O36 Dy4 O35 67.38(17)
O41 Dy4 O35 153.68(17)
O42 Dy4 O33 132.41(16)
O36 Dy4 O33 71.93(17)
O41 Dy4 O33 72.30(16)
O35 Dy4 O33 83.71(16)
O42 Dy4 O37 75.27(16)
O36 Dy4 O37 83.91(17)
O41 Dy4 O37 135.98(16)
O35 Dy4 O37 69.93(16)
O33 Dy4 O37 149.66(15)
O42 Dy4 O20 78.31(16)
O36 Dy4 O20 124.42(16)
O41 Dy4 O20 92.32(16)
O35 Dy4 O20 69.07(16)
O33 Dy4 O20 70.58(16)
O37 Dy4 O20 111.35(15)
O42 Dy4 O16 87.89(16)
O36 Dy4 O16 70.47(16)
O41 Dy4 O16 77.77(16)
O35 Dy4 O16 123.87(16)
O33 Dy4 O16 116.08(16)
O37 Dy4 O16 70.34(15)
O20 Dy4 O16 164.87(15)
O39 Dy5 O40 74.02(16)
O39 Dy5 O36 149.32(18)
O40 Dy5 O36 117.74(17)
O39 Dy5 O38 137.01(16)
O40 Dy5 O38 74.63(16)
O36 Dy5 O38 72.70(17)
O39 Dy5 O35 118.37(17)
O40 Dy5 O35 149.19(17)
O36 Dy5 O35 67.25(17)
O38 Dy5 O35 78.77(16)
O39 Dy5 O34 72.92(16)
O40 Dy5 O34 135.47(16)
O36 Dy5 O34 80.72(17)
O38 Dy5 O34 147.81(15)
O35 Dy5 O34 74.34(16)
O39 Dy5 O9 78.11(16)
O40 Dy5 O9 88.67(16)
O36 Dy5 O9 127.61(16)
O38 Dy5 O9 72.49(15)
O35 Dy5 O9 68.50(16)
O34 Dy5 O9 112.44(15)
O39 Dy5 O21 87.20(16)
O40 Dy5 O21 78.09(16)
O36 Dy5 O21 69.39(16)
O38 Dy5 O21 114.02(16)
O35 Dy5 O21 127.84(16)
O34 Dy5 O21 71.34(15)
O9 Dy5 O21 162.51(14)
O25 Dy6 O37 78.73(16)
O25 Dy6 O18 91.98(16)
O37 Dy6 O18 136.46(15)
O25 Dy6 O38 133.37(16)
O37 Dy6 O38 70.63(15)
O18 Dy6 O38 87.13(16)
O25 Dy6 O9 152.95(17)
O37 Dy6 O9 124.07(15)
O18 Dy6 O9 80.54(15)
O38 Dy6 O9 72.57(15)
O25 Dy6 O19 77.74(16)
O37 Dy6 O19 93.79(15)
O18 Dy6 O19 125.98(16)
O38 Dy6 O19 137.07(16)
O9 Dy6 O19 85.71(15)
O25 Dy6 N14 78.61(18)
O37 Dy6 N14 150.57(17)
O18 Dy6 N14 62.84(17)
O38 Dy6 N14 138.67(17)
O9 Dy6 N14 74.84(16)
O19 Dy6 N14 63.13(17)
O25 Dy6 O35 124.45(15)
O37 Dy6 O35 65.35(15)
O18 Dy6 O35 143.08(14)
O38 Dy6 O35 72.52(15)
O9 Dy6 O35 64.27(14)
O19 Dy6 O35 64.68(15)
N14 Dy6 O35 114.36(16)
O25 Dy6 O2W 69.76(16)
O37 Dy6 O2W 65.93(14)
O18 Dy6 O2W 70.92(15)
O38 Dy6 O2W 65.99(14)
O9 Dy6 O2W 130.02(15)
O19 Dy6 O2W 144.20(14)
N14 Dy6 O2W 122.02(16)
O35 Dy6 O2W 123.62(14)
O29 Dy7 O37 134.96(17)
O29 Dy7 O38 81.19(16)
O37 Dy7 O38 70.96(15)
O29 Dy7 O23 90.55(16)
O37 Dy7 O23 89.86(15)
O38 Dy7 O23 141.22(16)
O29 Dy7 O16 153.03(17)
O37 Dy7 O16 71.79(15)
O38 Dy7 O16 117.67(16)
O23 Dy7 O16 85.46(16)
O29 Dy7 O22 78.45(16)
O37 Dy7 O22 133.84(15)
O38 Dy7 O22 89.27(16)
O23 Dy7 O22 126.26(16)
O16 Dy7 O22 82.51(15)
O29 Dy7 N17 79.36(18)
O37 Dy7 N17 138.25(16)
O38 Dy7 N17 149.30(16)
O23 Dy7 N17 62.58(17)
O16 Dy7 N17 75.13(17)
O22 Dy7 N17 63.70(16)
O29 Dy7 O2W 69.82(16)
O37 Dy7 O2W 67.10(15)
O38 Dy7 O2W 67.59(15)
O23 Dy7 O2W 73.97(15)
O16 Dy7 O2W 133.56(15)
O22 Dy7 O2W 142.83(15)
N17 Dy7 O2W 125.75(16)
O17 Dy8 O24 107.62(17)
O17 Dy8 O27 86.83(17)
O24 Dy8 O27 154.86(18)
O17 Dy8 O31 157.37(19)
O24 Dy8 O31 85.53(17)
O27 Dy8 O31 88.21(17)
O17 Dy8 O26 86.31(18)
O24 Dy8 O26 75.00(17)
O27 Dy8 O26 127.57(18)
O31 Dy8 O26 79.30(18)
O17 Dy8 O30 74.25(18)
O24 Dy8 O30 83.86(17)
O27 Dy8 O30 80.41(18)
O31 Dy8 O30 126.53(17)
O26 Dy8 O30 145.42(17)
O17 Dy8 N20 79.73(19)
O24 Dy8 N20 136.90(19)
O27 Dy8 N20 64.68(19)
O31 Dy8 N20 78.19(18)
O26 Dy8 N20 62.94(18)
O30 Dy8 N20 137.26(18)
O17 Dy8 N23 135.8(2)
O24 Dy8 N23 80.60(18)
O27 Dy8 N23 74.85(18)
O31 Dy8 N23 63.28(19)
O26 Dy8 N23 136.56(18)
O30 Dy8 N23 63.31(19)
N20 Dy8 N23 124.2(2)
C8 N1 C6 132.2(5)
C8 N1 H1 113.9
C6 N1 H1 113.9
C15 N2 C11 121.6(4)
C15 N2 Dy1 119.4(3)
C11 N2 Dy1 119.0(3)
C18 N3 C20 127.5(5)
C18 N3 H3 105.2
C20 N3 H3 106.1
C33 N4 C31 127.2(5)
C33 N4 H4A 116.4
C31 N4 H4A 116.4
C36 N5 C40 120.6(4)
C36 N5 Dy1 120.6(3)
C40 N5 Dy1 118.7(3)
C43 N6 C45 130.8(5)
C43 N6 H6 114.6
C45 N6 H6 114.6
C58 N7 C56 131.6(4)
C58 N7 H7 114.2
C56 N7 H7 114.2
C61 N8 C65 121.3(5)
C61 N8 Dy2 120.0(3)
C65 N8 Dy2 118.6(3)
C68 N9 C70 132.2(5)
C68 N9 H9A 113.9
C70 N9 H9A 113.9
C83 N10 C81 131.2(4)
C83 N10 H10 114.4
C81 N10 H10 114.4
C90 N11 C86 120.6(4)
C90 N11 Dy3 118.9(3)
C86 N11 Dy3 120.6(3)
C93 N12 C95 132.1(5)
C93 N12 H12A 114.0
C95 N12 H12A 114.0
C108 N13 C106 132.6(5)
C108 N13 H13D 113.7
C106 N13 H13D 113.7
C115 N14 C111 119.0(5)
C115 N14 Dy6 120.9(3)
C111 N14 Dy6 120.1(3)
C118 N15 C120 132.8(4)
C118 N15 H15 113.6
C120 N15 H15 113.6
C133 N16 C131 128.9(4)
C133 N16 H16 115.5
C131 N16 H16 115.5
C140 N17 C136 119.1(4)
C140 N17 Dy7 120.9(3)
C136 N17 Dy7 119.7(3)
C143 N18 C145 132.3(4)
C143 N18 H18 113.9
C145 N18 H18 113.9
C158 N19 C156 134.0(5)
C158 N19 H19 113.0
C156 N19 H19 113.0
C161 N20 C165 121.1(5)
C161 N20 Dy8 120.5(3)
C165 N20 Dy8 118.1(4)
C168 N21 C170 123.6(5)
C168 N21 H21D 118.2
C170 N21 H21D 118.2
C183 N22 C181 130.7(5)
C183 N22 H22A 114.7
C181 N22 H22A 114.7
C190 N23 C186 118.7(5)
C190 N23 Dy8 121.0(4)
C186 N23 Dy8 120.3(3)
C193 N24 C195 121.6(5)
C193 N24 H24X 105.9
C195 N24 H24X 124.4
C1 O1 Dy2 138.2(3)
C10 O2 Dy1 127.7(3)
C16 O3 Dy1 125.4(3)
C25 O4 H4X 108.9
C26 O5 H5X 109.6
C35 O6 Dy1 127.5(4)
C41 O7 Dy1 127.0(3)
C50 O8 Dy3 136.9(3)
C51 O9 Dy6 133.8(3)
C51 O9 Dy5 124.7(3)
Dy6 O9 Dy5 95.14(15)
C60 O10 Dy2 126.2(3)
C66 O11 Dy2 126.9(3)
C75 O12 Dy1 138.1(3)
C76 O13 Dy1 131.3(3)
C85 O14 Dy3 126.5(3)
C91 O15 Dy3 126.7(3)
C100 O16 Dy7 130.6(3)
C100 O16 Dy4 123.6(3)
Dy7 O16 Dy4 97.94(16)
C101 O17 Dy8 142.1(3)
C110 O18 Dy6 127.5(3)
C116 O19 Dy6 123.7(3)
C125 O20 Dy2 127.6(3)
C125 O20 Dy4 125.4(3)
Dy2 O20 Dy4 97.66(16)
C126 O21 Dy3 133.7(3)
C126 O21 Dy5 124.6(3)
Dy3 O21 Dy5 95.76(16)
C135 O22 Dy7 126.2(3)
C141 O23 Dy7 127.4(3)
C150 O24 Dy8 133.2(3)
C151 O25 Dy6 135.9(3)
C160 O26 Dy8 126.9(4)
C166 O27 Dy8 124.4(4)
C175 O28 H28X 108.0
C176 O29 Dy7 137.0(3)
C185 O30 Dy8 127.9(4)
C191 O31 Dy8 126.5(4)
C200 O32 H32X 109.7
Dy2 O33 Dy4 102.18(17)
Dy2 O33 Dy3 103.75(16)
Dy4 O33 Dy3 119.15(19)
Dy2 O33 H33X 110.3
Dy4 O33 H33X 110.4
Dy3 O33 H33X 110.4
Dy2 O34 Dy3 103.49(17)
Dy2 O34 Dy5 121.55(19)
Dy3 O34 Dy5 99.55(16)
Dy2 O34 H34X 110.3
Dy3 O34 H34X 110.4
Dy5 O34 H34X 110.4
Dy4 O35 Dy5 111.6(2)
Dy4 O35 Dy6 107.13(17)
Dy5 O35 Dy6 90.68(15)
Dy4 O35 H35X 123.8
Dy5 O35 H35X 116.7
Dy6 O35 H35X 99.4
Dy4 O36 Dy5 113.7(2)
Dy4 O36 Dy3 104.47(17)
Dy5 O36 Dy3 88.67(16)
Dy4 O36 H36X 123.1
Dy5 O36 H36X 116.6
Dy3 O36 H36X 101.6
Dy6 O37 Dy7 104.01(17)
Dy6 O37 Dy4 117.20(18)
Dy7 O37 Dy4 100.72(17)
Dy6 O37 H37X 105.8
Dy7 O37 H37X 113.6
Dy4 O37 H37X 115.2
Dy5 O38 Dy7 123.8(2)
Dy5 O38 Dy6 98.26(16)
Dy7 O38 Dy6 102.77(16)
Dy5 O38 H38X 110.2
Dy7 O38 H38X 110.1
Dy6 O38 H38X 110.1
C202 O39 Dy5 135.8(5)
C204 O40 Dy5 135.4(5)
C207 O41 Dy4 135.1(5)
C209 O42 Dy4 136.3(5)
Dy2 O1W Dy3 90.07(13)
Dy2 O1W H1W1 113.8
Dy3 O1W H1W1 113.9
Dy2 O1W H1W2 113.3
Dy3 O1W H1W2 113.4
H1W1 O1W H1W2 110.9
Dy7 O2W Dy6 89.59(13)
Dy7 O2W H2W1 113.7
Dy6 O2W H2W1 113.9
Dy7 O2W H2W2 113.6
Dy6 O2W H2W2 113.8
H2W1 O2W H2W2 110.8

loop_
_geom_bond_atom_site_label_1
_geom_bond_atom_site_label_2
_geom_bond_distance
C1 O1 1.323(7)
C1 C2 1.367(10)
C1 C6 1.447(10)
C2 C3 1.352(10)
C2 H2 0.9500
C3 C4 1.399(11)
C3 H3A 0.9500
C4 C5 1.409(10)
C4 H4 0.9500
C5 C6 1.371(10)
C5 H5 0.9500
C6 N1 1.416(7)
C7 C8 1.477(10)
C7 H7A 0.9800
C7 H7B 0.9800
C7 H7C 0.9800
C8 N1 1.324(8)
C8 C9 1.421(10)
C9 C10 1.376(10)
C9 H9 0.9500
C10 O2 1.296(7)
C10 C11 1.498(10)
C11 N2 1.353(7)
C11 C12 1.400(10)
C12 C13 1.407(10)
C12 H12 0.9500
C13 C14 1.399(10)
C13 H13 0.9500
C14 C15 1.406(10)
C14 H14 0.9500
C15 N2 1.317(7)
C15 C16 1.499(10)
C16 O3 1.304(7)
C16 C17 1.361(10)
C17 C18 1.398(10)
C17 H17 0.9500
C18 N3 1.308(8)
C18 C19 1.509(10)
C19 H19A 0.9800
C19 H19B 0.9800
C19 H19C 0.9800
C20 C21 1.386(11)
C20 C25 1.391(11)
C20 N3 1.431(8)
C21 C22 1.386(11)
C21 H21 0.9500
C22 C23 1.410(12)
C22 H22 0.9500
C23 C24 1.392(12)
C23 H23 0.9500
C24 C25 1.365(11)
C24 H24 0.9500
C25 O4 1.333(8)
C26 C31 1.383(11)
C26 C27 1.380(11)
C26 O5 1.397(8)
C27 C28 1.404(12)
C27 H27 0.9500
C28 C29 1.369(12)
C28 H28 0.9500
C29 C30 1.407(11)
C29 H29 0.9500
C30 C31 1.376(11)
C30 H30 0.9500
C31 N4 1.411(7)
C32 C33 1.485(10)
C32 H32A 0.9800
C32 H32B 0.9800
C32 H32C 0.9800
C33 N4 1.314(8)
C33 C34 1.406(11)
C34 C35 1.396(10)
C34 H34 0.9500
C35 O6 1.283(7)
C35 C36 1.482(10)
C36 N5 1.331(7)
C36 C37 1.357(9)
C37 C38 1.391(10)
C37 H37 0.9500
C38 C39 1.376(10)
C38 H38 0.9500
C39 C40 1.364(9)
C39 H39 0.9500
C40 N5 1.353(7)
C40 C41 1.492(10)
C41 O7 1.283(7)
C41 C42 1.383(10)
C42 C43 1.439(10)
C42 H42 0.9500
C43 N6 1.316(7)
C43 C44 1.485(10)
C44 H44A 0.9800
C44 H44B 0.9800
C44 H44C 0.9800
C45 C46 1.400(11)
C45 C50 1.420(10)
C45 N6 1.425(8)
C46 C47 1.392(11)
C46 H46 0.9500
C47 C48 1.379(12)
C47 H47 0.9500
C48 C49 1.355(11)
C48 H48 0.9500
C49 C50 1.429(10)
C49 H49 0.9500
C50 O8 1.303(7)
C51 O9 1.335(7)
C51 C56 1.380(10)
C51 C52 1.417(10)
C52 C53 1.345(10)
C52 H52 0.9500
C53 C54 1.400(11)
C53 H53 0.9500
C54 C55 1.382(10)
C54 H54 0.9500
C55 C56 1.394(10)
C55 H55 0.9500
C56 N7 1.429(7)
C57 C58 1.502(10)
C57 H57A 0.9800
C57 H57B 0.9800
C57 H57C 0.9800
C58 N7 1.318(8)
C58 C59 1.367(10)
C59 C60 1.366(10)
C59 H59 0.9500
C60 O10 1.300(7)
C60 C61 1.526(10)
C61 N8 1.290(8)
C61 C62 1.405(10)
C62 C63 1.389(10)
C62 H62 0.9500
C63 C64 1.398(11)
C63 H63 0.9500
C64 C65 1.377(10)
C64 H64 0.9500
C65 N8 1.357(7)
C65 C66 1.461(10)
C66 O11 1.288(7)
C66 C67 1.419(10)
C67 C68 1.395(11)
C67 H67 0.9500
C68 N9 1.296(8)
C68 C69 1.493(10)
C69 H69A 0.9800
C69 H69B 0.9800
C69 H69C 0.9800
C70 N9 1.388(8)
C70 C71 1.392(11)
C70 C75 1.426(10)
C71 C72 1.382(11)
C71 H71 0.9500
C72 C73 1.385(11)
C72 H72 0.9500
C73 C74 1.382(11)
C73 H73 0.9500
C74 C75 1.398(10)
C74 H74 0.9500
C75 O12 1.336(7)
C76 O13 1.320(7)
C76 C77 1.427(10)
C76 C81 1.439(10)
C77 C78 1.343(10)
C77 H77 0.9500
C78 C79 1.382(10)
C78 H78 0.9500
C79 C80 1.377(11)
C79 H79 0.9500
C80 C81 1.387(10)
C80 H80 0.9500
C81 N10 1.404(7)
C82 C83 1.495(9)
C82 H82A 0.9800
C82 H82B 0.9800
C82 H82C 0.9800
C83 N10 1.344(8)
C83 C84 1.351(10)
C84 C85 1.431(10)
C84 H84 0.9500
C85 O14 1.269(7)
C85 C86 1.479(10)
C86 N11 1.347(7)
C86 C87 1.389(10)
C87 C88 1.346(10)
C87 H87 0.9500
C88 C89 1.373(10)
C88 H88 0.9500
C89 C90 1.433(10)
C89 H89 0.9500
C90 N11 1.321(8)
C90 C91 1.497(9)
C91 O15 1.302(8)
C91 C92 1.345(10)
C92 C93 1.390(10)
C92 H92 0.9500
C93 N12 1.356(7)
C93 C94 1.512(10)
C94 H94A 0.9800
C94 H94B 0.9800
C94 H94C 0.9800
C95 C96 1.397(10)
C95 N12 1.412(7)
C95 C100 1.416(10)
C96 C97 1.360(10)
C96 H96 0.9500
C97 C98 1.429(11)
C97 H97 0.9500
C98 C99 1.412(10)
C98 H98 0.9500
C99 C100 1.399(10)
C99 H99 0.9500
C100 O16 1.344(7)
C101 O17 1.334(7)
C101 C102 1.401(11)
C101 C106 1.409(10)
C102 C103 1.350(10)
C102 H102 0.9500
C103 C104 1.384(12)
C103 H103 0.9500
C104 C105 1.360(12)
C104 H104 0.9500
C105 C106 1.416(10)
C105 H105 0.9500
C106 N13 1.395(8)
C107 C108 1.504(10)
C107 H10A 0.9800
C107 H10B 0.9800
C107 H10C 0.9800
C108 N13 1.319(8)
C108 C109 1.396(11)
C109 C110 1.420(10)
C109 H109 0.9500
C110 O18 1.250(8)
C110 C111 1.512(10)
C111 N14 1.321(7)
C111 C112 1.403(10)
C112 C113 1.362(11)
C112 H112 0.9500
C113 C114 1.366(11)
C113 H113 0.9500
C114 C115 1.395(10)
C114 H114 0.9500
C115 N14 1.324(7)
C115 C116 1.492(10)
C116 O19 1.282(7)
C116 C117 1.390(9)
C117 C118 1.400(10)
C117 H117 0.9500
C118 N15 1.335(8)
C118 C119 1.463(10)
C119 H11A 0.9800
C119 H11B 0.9800
C119 H11C 0.9800
C120 C121 1.364(10)
C120 C125 1.395(10)
C120 N15 1.391(7)
C121 C122 1.366(10)
C121 H121 0.9500
C122 C123 1.399(11)
C122 H122 0.9500
C123 C124 1.380(10)
C123 H123 0.9500
C124 C125 1.402(10)
C124 H124 0.9500
C125 O20 1.365(7)
C126 O21 1.338(7)
C126 C127 1.378(10)
C126 C131 1.438(10)
C127 C128 1.391(10)
C127 H127 0.9500
C128 C129 1.389(11)
C128 H128 0.9500
C129 C130 1.364(10)
C129 H129 0.9500
C130 C131 1.370(9)
C130 H130 0.9500
C131 N16 1.422(7)
C132 C133 1.505(9)
C132 H13A 0.9800
C132 H13B 0.9800
C132 H13C 0.9800
C133 N16 1.326(7)
C133 C134 1.392(10)
C134 C135 1.361(9)
C134 H134 0.9500
C135 O22 1.274(7)
C135 C136 1.499(9)
C136 N17 1.350(8)
C136 C137 1.363(10)
C137 C138 1.383(10)
C137 H137 0.9500
C138 C139 1.397(10)
C138 H138 0.9500
C139 C140 1.381(10)
C139 H139 0.9500
C140 N17 1.337(7)
C140 C141 1.487(10)
C141 O23 1.259(7)
C141 C142 1.412(9)
C142 C143 1.379(10)
C142 H142 0.9500
C143 N18 1.298(7)
C143 C144 1.523(10)
C144 H14A 0.9800
C144 H14B 0.9800
C144 H14C 0.9800
C145 C146 1.370(10)
C145 N18 1.415(7)
C145 C150 1.450(10)
C146 C147 1.405(10)
C146 H146 0.9500
C147 C148 1.399(11)
C147 H147 0.9500
C148 C149 1.367(10)
C148 H148 0.9500
C149 C150 1.414(11)
C149 H149 0.9500
C150 O24 1.310(8)
C151 O25 1.320(7)
C151 C152 1.396(10)
C151 C156 1.443(10)
C152 C153 1.388(10)
C152 H152 0.9500
C153 C154 1.357(11)
C153 H153 0.9500
C154 C155 1.397(10)
C154 H154 0.9500
C155 C156 1.376(10)
C155 H155 0.9500
C156 N19 1.421(7)
C157 C158 1.477(10)
C157 H15A 0.9800
C157 H15B 0.9800
C157 H15C 0.9800
C158 N19 1.287(8)
C158 C159 1.375(10)
C159 C160 1.377(11)
C159 H159 0.9500
C160 O26 1.303(8)
C160 C161 1.496(11)
C161 N20 1.333(9)
C161 C162 1.394(11)
C162 C163 1.372(11)
C162 H162 0.9500
C163 C164 1.381(12)
C163 H163 0.9500
C164 C165 1.441(11)
C164 H164 0.9500
C165 N20 1.351(7)
C165 C166 1.508(12)
C166 O27 1.271(8)
C166 C167 1.420(11)
C167 C168 1.419(12)
C167 H167 0.9500
C168 N21 1.267(9)
C168 C169 1.524(10)
C169 H16A 0.9800
C169 H16B 0.9800
C169 H16C 0.9800
C170 N21 1.346(10)
C170 C171 1.389(12)
C170 C175 1.422(12)
C171 C172 1.367(12)
C171 H171 0.9500
C172 C173 1.431(13)
C172 H172 0.9500
C173 C174 1.342(13)
C173 H173 0.9500
C174 C175 1.382(14)
C174 H174 0.9500
C175 O28 1.259(11)
C176 O29 1.302(7)
C176 C177 1.409(10)
C176 C181 1.416(10)
C177 C178 1.365(10)
C177 H177 0.9500
C178 C179 1.383(11)
C178 H178 0.9500
C179 C180 1.402(11)
C179 H179 0.9500
C180 C181 1.370(10)
C180 H180 0.9500
C181 N22 1.416(7)
C182 C183 1.508(10)
C182 H18A 0.9800
C182 H18B 0.9800
C182 H18C 0.9800
C183 N22 1.310(8)
C183 C184 1.396(10)
C184 C185 1.384(11)
C184 H184 0.9500
C185 O30 1.289(8)
C185 C186 1.506(11)
C186 C187 1.344(11)
C186 N23 1.419(9)
C187 C188 1.365(11)
C187 H187 0.9500
C188 C189 1.406(12)
C188 H188 0.9500
C189 C190 1.389(11)
C189 H189 0.9500
C190 N23 1.329(8)
C190 C191 1.511(12)
C191 O31 1.291(8)
C191 C192 1.385(11)
C192 C193 1.410(11)
C192 H192 0.9500
C193 N24 1.289(9)
C193 C194 1.568(11)
C194 H19D 0.9800
C194 H19E 0.9800
C194 H19F 0.9800
C195 C200 1.358(12)
C195 C196 1.403(12)
C195 N24 1.404(11)
C196 C197 1.393(13)
C196 H196 0.9500
C197 C199 1.432(15)
C197 H197 0.9500
C198 C200 1.387(14)
C198 C199 1.409(15)
C198 H198 0.9500
C199 H199 0.9500
C200 O32 1.218(11)
C201 C202 1.519(10)
C201 H20A 0.9800
C201 H20B 0.9800
C201 H20C 0.9800
C202 O39 1.262(8)
C202 C203 1.414(11)
C203 C204 1.359(10)
C203 H203 0.9500
C204 O40 1.270(8)
C204 C205 1.492(10)
C205 H20D 0.9800
C205 H20E 0.9800
C205 H20F 0.9800
C206 C207 1.559(10)
C206 H20G 0.9800
C206 H20H 0.9800
C206 H20I 0.9800
C207 O41 1.272(8)
C207 C208 1.399(10)
C208 C209 1.388(10)
C208 H208 0.9500
C209 O42 1.260(8)
C209 C210 1.516(10)
C210 H21A 0.9800
C210 H21B 0.9800
C210 H21C 0.9800
Cl1 O43 1.421(7)
Cl1 O44 1.418(7)
Cl1 O46 1.418(7)
Cl1 O45 1.523(9)
Cl2 O49 1.410(6)
Cl2 O48 1.439(6)
Cl2 O50 1.445(6)
Cl2 O47 1.463(6)
Cl3 O51 1.428(7)
Cl3 O54 1.430(8)
Cl3 O53 1.477(8)
Cl3 O52 1.483(8)
Cl4 O58 1.459(9)
Cl4 O55 1.498(10)
Cl4 O57 1.509(9)
Cl4 O56 1.556(12)
Dy1 O12 2.211(5)
Dy1 O13 2.244(4)
Dy1 O6 2.356(5)
Dy1 O7 2.360(5)
Dy1 O2 2.367(5)
Dy1 O3 2.374(5)
Dy1 N2 2.541(6)
Dy1 N5 2.549(5)
Dy2 O1 2.220(5)
Dy2 O33 2.332(5)
Dy2 O34 2.354(4)
Dy2 O11 2.365(4)
Dy2 O10 2.391(5)
Dy2 O20 2.418(4)
Dy2 N8 2.545(6)
Dy2 O1W 2.587(4)
Dy3 O8 2.257(5)
Dy3 O34 2.353(5)
Dy3 O33 2.366(4)
Dy3 O14 2.381(4)
Dy3 O15 2.393(5)
Dy3 O21 2.402(4)
Dy3 N11 2.528(6)
Dy3 O1W 2.636(4)
Dy3 O36 2.815(5)
Dy4 O42 2.310(4)
Dy4 O36 2.334(5)
Dy4 O41 2.329(5)
Dy4 O35 2.357(5)
Dy4 O33 2.367(4)
Dy4 O37 2.389(5)
Dy4 O20 2.440(5)
Dy4 O16 2.448(5)
Dy5 O39 2.299(4)
Dy5 O40 2.320(5)
Dy5 O36 2.332(5)
Dy5 O38 2.355(4)
Dy5 O35 2.366(4)
Dy5 O34 2.380(4)
Dy5 O9 2.446(5)
Dy5 O21 2.469(5)
Dy6 O25 2.238(5)
Dy6 O37 2.349(5)
Dy6 O18 2.371(5)
Dy6 O38 2.386(5)
Dy6 O9 2.411(4)
Dy6 O19 2.427(4)
Dy6 N14 2.554(6)
Dy6 O35 2.665(5)
Dy6 O2W 2.668(4)
Dy7 O29 2.245(4)
Dy7 O37 2.356(4)
Dy7 O38 2.360(4)
Dy7 O23 2.371(4)
Dy7 O16 2.396(4)
Dy7 O22 2.400(5)
Dy7 N17 2.533(6)
Dy7 O2W 2.594(4)
Dy8 O17 2.226(5)
Dy8 O24 2.231(5)
Dy8 O27 2.337(5)
Dy8 O31 2.385(5)
Dy8 O26 2.390(5)
Dy8 O30 2.402(5)
Dy8 N20 2.529(6)
Dy8 N23 2.547(6)
N1 H1 0.8800
N3 H3 0.9199
N4 H4A 0.8800
N6 H6 0.8800
N7 H7 0.8800
N9 H9A 0.8800
N10 H10 0.8800
N12 H12A 0.8800
N13 H13D 0.8800
N15 H15 0.8800
N16 H16 0.8800
N18 H18 0.8800
N19 H19 0.8800
N21 H21D 0.8800
N22 H22A 0.8800
N24 H24X 0.9200
O4 H4X 0.9800
O5 H5X 0.9798
O28 H28X 0.9801
O32 H32X 0.9800
O33 H33X 1.0000
O34 H34X 1.0001
O35 H35X 1.0008
O36 H36X 0.9996
O37 H37X 0.9995
O38 H38X 1.0000
O1W H1W1 0.9900
O1W H1W2 0.9901
O2W H2W1 0.9946
O2W H2W2 0.9873

loop_
_geom_torsion_atom_site_label_1
_geom_torsion_atom_site_label_2
_geom_torsion_atom_site_label_3
_geom_torsion_atom_site_label_4
_geom_torsion
O1 C1 C2 C3 -178.4(6)
C6 C1 C2 C3 1.3(11)
C1 C2 C3 C4 -1.8(12)
C2 C3 C4 C5 -0.3(13)
C3 C4 C5 C6 2.7(12)
C4 C5 C6 N1 -175.6(7)
C4 C5 C6 C1 -3.2(12)
O1 C1 C6 C5 -179.1(6)
C2 C1 C6 C5 1.2(11)
O1 C1 C6 N1 -6.0(9)
C2 C1 C6 N1 174.3(6)
N1 C8 C9 C10 -4.1(11)
C7 C8 C9 C10 175.1(7)
C8 C9 C10 O2 2.3(11)
C8 C9 C10 C11 -174.3(6)
O2 C10 C11 N2 -10.4(8)
C9 C10 C11 N2 166.7(6)
O2 C10 C11 C12 169.6(6)
C9 C10 C11 C12 -13.3(11)
N2 C11 C12 C13 1.7(10)
C10 C11 C12 C13 -178.3(7)
C11 C12 C13 C14 -0.6(12)
C12 C13 C14 C15 -2.2(12)
C13 C14 C15 N2 4.4(11)
C13 C14 C15 C16 -179.2(7)
N2 C15 C16 O3 -9.1(9)
C14 C15 C16 O3 174.2(6)
N2 C15 C16 C17 172.3(6)
C14 C15 C16 C17 -4.4(12)
O3 C16 C17 C18 10.2(12)
C15 C16 C17 C18 -171.3(7)
C16 C17 C18 N3 -3.7(12)
C16 C17 C18 C19 176.9(7)
C25 C20 C21 C22 -4.1(12)
N3 C20 C21 C22 -179.1(7)
C20 C21 C22 C23 3.1(13)
C21 C22 C23 C24 -0.7(13)
C22 C23 C24 C25 -0.8(13)
C23 C24 C25 O4 179.5(7)
C23 C24 C25 C20 -0.2(12)
C21 C20 C25 O4 -177.1(6)
N3 C20 C25 O4 -1.9(10)
C21 C20 C25 C24 2.7(12)
N3 C20 C25 C24 177.9(6)
C31 C26 C27 C28 -0.1(12)
O5 C26 C27 C28 -177.9(7)
C26 C27 C28 C29 1.2(13)
C27 C28 C29 C30 -2.3(14)
C28 C29 C30 C31 2.2(13)
C29 C30 C31 C26 -1.1(12)
C29 C30 C31 N4 170.6(7)
C27 C26 C31 C30 0.1(12)
O5 C26 C31 C30 178.1(6)
C27 C26 C31 N4 -171.3(6)
O5 C26 C31 N4 6.6(10)
N4 C33 C34 C35 -1.0(12)
C32 C33 C34 C35 -177.8(8)
C33 C34 C35 O6 -4.4(12)
C33 C34 C35 C36 -177.7(7)
O6 C35 C36 N5 1.3(8)
C34 C35 C36 N5 175.0(6)
O6 C35 C36 C37 174.5(6)
C34 C35 C36 C37 -11.9(12)
N5 C36 C37 C38 -3.6(10)
C35 C36 C37 C38 -176.1(7)
C36 C37 C38 C39 2.4(11)
C37 C38 C39 C40 -0.7(11)
C38 C39 C40 N5 0.1(11)
C38 C39 C40 C41 178.0(7)
N5 C40 C41 O7 -11.3(8)
C39 C40 C41 O7 170.7(7)
N5 C40 C41 C42 168.9(6)
C39 C40 C41 C42 -9.1(12)
O7 C41 C42 C43 7.3(11)
C40 C41 C42 C43 -172.9(7)
C41 C42 C43 N6 -10.8(11)
C41 C42 C43 C44 168.2(7)
C50 C45 C46 C47 -6.4(12)
N6 C45 C46 C47 -174.6(7)
C45 C46 C47 C48 5.9(13)
C46 C47 C48 C49 -2.1(13)
C47 C48 C49 C50 -1.0(12)
C46 C45 C50 O8 -177.8(6)
N6 C45 C50 O8 -7.9(9)
C46 C45 C50 C49 3.1(11)
N6 C45 C50 C49 173.0(6)
C48 C49 C50 O8 -178.5(7)
C48 C49 C50 C45 0.5(11)
O9 C51 C52 C53 178.7(6)
C56 C51 C52 C53 -0.5(11)
C51 C52 C53 C54 -2.8(11)
C52 C53 C54 C55 2.8(12)
C53 C54 C55 C56 0.4(12)
O9 C51 C56 C55 -175.4(6)
C52 C51 C56 C55 3.8(11)
O9 C51 C56 N7 0.8(9)
C52 C51 C56 N7 -180.0(6)
C54 C55 C56 C51 -3.8(11)
C54 C55 C56 N7 -179.7(6)
N7 C58 C59 C60 -1.2(11)
C57 C58 C59 C60 179.5(7)
C58 C59 C60 O10 0.2(12)
C58 C59 C60 C61 -178.1(7)
O10 C60 C61 N8 -12.9(8)
C59 C60 C61 N8 165.7(6)
O10 C60 C61 C62 171.3(6)
C59 C60 C61 C62 -10.1(11)
N8 C61 C62 C63 4.6(11)
C60 C61 C62 C63 -180.0(7)
C61 C62 C63 C64 -2.5(11)
C62 C63 C64 C65 -0.5(12)
C63 C64 C65 N8 1.7(11)
C63 C64 C65 C66 -177.1(7)
N8 C65 C66 O11 -3.5(8)
C64 C65 C66 O11 175.4(6)
N8 C65 C66 C67 175.0(5)
C64 C65 C66 C67 -6.1(11)
O11 C66 C67 C68 2.8(10)
C65 C66 C67 C68 -175.6(7)
C66 C67 C68 N9 -7.8(10)
C66 C67 C68 C69 175.3(7)
N9 C70 C71 C72 179.6(7)
C75 C70 C71 C72 -0.9(13)
C70 C71 C72 C73 1.3(13)
C71 C72 C73 C74 -0.5(13)
C72 C73 C74 C75 -0.6(13)
C73 C74 C75 O12 178.1(6)
C73 C74 C75 C70 0.9(11)
N9 C70 C75 O12 2.0(9)
C71 C70 C75 O12 -177.5(6)
N9 C70 C75 C74 179.4(6)
C71 C70 C75 C74 -0.2(11)
O13 C76 C77 C78 -176.8(7)
C81 C76 C77 C78 -1.7(11)
C76 C77 C78 C79 0.6(13)
C77 C78 C79 C80 1.1(14)
C78 C79 C80 C81 -1.4(13)
C79 C80 C81 N10 -175.7(7)
C79 C80 C81 C76 0.2(12)
O13 C76 C81 C80 176.7(7)
C77 C76 C81 C80 1.3(11)
O13 C76 C81 N10 -6.9(9)
C77 C76 C81 N10 177.7(6)
N10 C83 C84 C85 -1.1(11)
C82 C83 C84 C85 -179.9(7)
C83 C84 C85 O14 -4.1(12)
C83 C84 C85 C86 173.1(7)
O14 C85 C86 N11 -4.0(9)
C84 C85 C86 N11 178.6(6)
O14 C85 C86 C87 174.9(7)
C84 C85 C86 C87 -2.5(12)
N11 C86 C87 C88 3.8(12)
C85 C86 C87 C88 -175.1(8)
C86 C87 C88 C89 -5.4(13)
C87 C88 C89 C90 4.8(13)
C88 C89 C90 N11 -2.7(11)
C88 C89 C90 C91 174.0(7)
N11 C90 C91 O15 -14.1(8)
C89 C90 C91 O15 169.1(6)
N11 C90 C91 C92 168.0(6)
C89 C90 C91 C92 -8.9(11)
O15 C91 C92 C93 1.9(12)
C90 C91 C92 C93 179.6(7)
C91 C92 C93 N12 -0.7(11)
C91 C92 C93 C94 178.9(7)
N12 C95 C96 C97 177.5(6)
C100 C95 C96 C97 -3.8(12)
C95 C96 C97 C98 0.8(12)
C96 C97 C98 C99 1.7(12)
C97 C98 C99 C100 -1.4(12)
C98 C99 C100 O16 177.7(6)
C98 C99 C100 C95 -1.3(11)
C96 C95 C100 O16 -175.0(6)
N12 C95 C100 O16 3.8(9)
C96 C95 C100 C99 4.0(11)
N12 C95 C100 C99 -177.2(6)
O17 C101 C102 C103 178.4(7)
C106 C101 C102 C103 3.0(12)
C101 C102 C103 C104 -2.7(14)
C102 C103 C104 C105 2.7(15)
C103 C104 C105 C106 -3.0(15)
C104 C105 C106 N13 -179.2(8)
C104 C105 C106 C101 3.5(14)
O17 C101 C106 N13 3.5(10)
C102 C101 C106 N13 179.1(6)
O17 C101 C106 C105 -179.1(7)
C102 C101 C106 C105 -3.5(12)
N13 C108 C109 C110 -4.1(11)
C107 C108 C109 C110 174.5(7)
C108 C109 C110 O18 1.4(12)
C108 C109 C110 C111 -178.2(7)
O18 C110 C111 N14 -4.2(8)
C109 C110 C111 N14 175.4(6)
O18 C110 C111 C112 175.3(6)
C109 C110 C111 C112 -5.2(11)
N14 C111 C112 C113 4.3(11)
C110 C111 C112 C113 -175.2(7)
C111 C112 C113 C114 -4.2(12)
C112 C113 C114 C115 2.4(12)
C113 C114 C115 N14 -0.5(11)
C113 C114 C115 C116 -179.3(7)
N14 C115 C116 O19 -10.1(8)
C114 C115 C116 O19 168.8(6)
N14 C115 C116 C117 166.8(6)
C114 C115 C116 C117 -14.3(11)
O19 C116 C117 C118 0.6(11)
C115 C116 C117 C118 -176.2(7)
C116 C117 C118 N15 -2.3(11)
C116 C117 C118 C119 179.2(7)
C125 C120 C121 C122 -4.4(11)
N15 C120 C121 C122 179.6(6)
C120 C121 C122 C123 2.7(11)
C121 C122 C123 C124 0.8(11)
C122 C123 C124 C125 -2.6(11)
C121 C120 C125 O20 -172.8(6)
N15 C120 C125 O20 3.6(9)
C121 C120 C125 C124 2.5(11)
N15 C120 C125 C124 178.9(6)
C123 C124 C125 O20 176.3(6)
C123 C124 C125 C120 1.0(11)
O21 C126 C127 C128 174.6(7)
C131 C126 C127 C128 -2.1(11)
C126 C127 C128 C129 1.8(13)
C127 C128 C129 C130 -1.9(13)
C128 C129 C130 C131 2.5(13)
C129 C130 C131 N16 177.0(7)
C129 C130 C131 C126 -2.9(12)
O21 C126 C131 C130 -174.3(6)
C127 C126 C131 C130 2.6(11)
O21 C126 C131 N16 5.8(9)
C127 C126 C131 N16 -177.3(6)
N16 C133 C134 C135 0.3(12)
C132 C133 C134 C135 177.4(7)
C133 C134 C135 O22 -0.1(12)
C133 C134 C135 C136 -177.3(7)
O22 C135 C136 N17 -11.6(8)
C134 C135 C136 N17 165.8(6)
O22 C135 C136 C137 169.4(6)
C134 C135 C136 C137 -13.1(11)
N17 C136 C137 C138 3.2(11)
C135 C136 C137 C138 -178.0(7)
C136 C137 C138 C139 -3.5(12)
C137 C138 C139 C140 2.0(12)
C138 C139 C140 N17 -0.1(11)
C138 C139 C140 C141 -179.3(7)
N17 C140 C141 O23 1.7(8)
C139 C140 C141 O23 -179.0(6)
N17 C140 C141 C142 -179.3(6)
C139 C140 C141 C142 0.0(11)
O23 C141 C142 C143 -0.9(11)
C140 C141 C142 C143 -179.8(7)
C141 C142 C143 N18 -3.6(11)
C141 C142 C143 C144 178.6(7)
N18 C145 C146 C147 -173.8(6)
C150 C145 C146 C147 2.5(11)
C145 C146 C147 C148 -3.4(12)
C146 C147 C148 C149 0.9(12)
C147 C148 C149 C150 2.6(12)
C148 C149 C150 O24 178.4(6)
C148 C149 C150 C145 -3.3(11)
C146 C145 C150 O24 179.1(6)
N18 C145 C150 O24 -4.2(9)
C146 C145 C150 C149 0.7(11)
N18 C145 C150 C149 177.4(6)
O25 C151 C152 C153 180.0(6)
C156 C151 C152 C153 4.8(11)
C151 C152 C153 C154 -5.5(11)
C152 C153 C154 C155 4.0(12)
C153 C154 C155 C156 -2.0(13)
C154 C155 C156 N19 -174.0(6)
C154 C155 C156 C151 1.3(12)
O25 C151 C156 C155 -178.3(6)
C152 C151 C156 C155 -2.7(11)
O25 C151 C156 N19 -2.4(9)
C152 C151 C156 N19 173.1(6)
N19 C158 C159 C160 -7.7(12)
C157 C158 C159 C160 174.8(7)
C158 C159 C160 O26 4.7(12)
C158 C159 C160 C161 -174.4(7)
O26 C160 C161 N20 -15.0(9)
C159 C160 C161 N20 164.2(7)
O26 C160 C161 C162 164.0(7)
C159 C160 C161 C162 -16.9(13)
N20 C161 C162 C163 -0.9(12)
C160 C161 C162 C163 -179.8(8)
C161 C162 C163 C164 2.3(14)
C162 C163 C164 C165 -3.1(14)
C163 C164 C165 N20 2.5(12)
C163 C164 C165 C166 179.5(8)
N20 C165 C166 O27 -9.2(9)
C164 C165 C166 O27 173.6(7)
N20 C165 C166 C167 169.7(6)
C164 C165 C166 C167 -7.4(13)
O27 C166 C167 C168 11.3(12)
C165 C166 C167 C168 -167.6(7)
C166 C167 C168 N21 -8.6(12)
C166 C167 C168 C169 174.5(8)
N21 C170 C171 C172 -174.9(7)
C175 C170 C171 C172 -0.9(13)
C170 C171 C172 C173 2.2(13)
C171 C172 C173 C174 -3.1(14)
C172 C173 C174 C175 2.5(16)
C173 C174 C175 O28 175.1(8)
C173 C174 C175 C170 -1.0(15)
N21 C170 C175 O28 -1.7(13)
C171 C170 C175 O28 -175.8(7)
N21 C170 C175 C174 174.2(8)
C171 C170 C175 C174 0.1(13)
O29 C176 C177 C178 180.0(7)
C181 C176 C177 C178 3.4(12)
C176 C177 C178 C179 -2.9(13)
C177 C178 C179 C180 -1.8(13)
C178 C179 C180 C181 5.8(14)
C179 C180 C181 N22 -173.0(7)
C179 C180 C181 C176 -5.1(13)
O29 C176 C181 C180 -176.1(7)
C177 C176 C181 C180 0.7(12)
O29 C176 C181 N22 -7.2(10)
C177 C176 C181 N22 169.5(6)
N22 C183 C184 C185 -8.9(12)
C182 C183 C184 C185 175.1(7)
C183 C184 C185 O30 11.3(12)
C183 C184 C185 C186 -177.0(7)
O30 C185 C186 C187 176.2(7)
C184 C185 C186 C187 3.9(13)
O30 C185 C186 N23 -7.7(9)
C184 C185 C186 N23 -180.0(6)
N23 C186 C187 C188 4.1(12)
C185 C186 C187 C188 179.9(8)
C186 C187 C188 C189 -5.3(13)
C187 C188 C189 C190 5.6(13)
C188 C189 C190 N23 -4.8(12)
C188 C189 C190 C191 176.1(8)
N23 C190 C191 O31 -7.9(9)
C189 C190 C191 O31 171.3(7)
N23 C190 C191 C192 169.5(6)
C189 C190 C191 C192 -11.3(12)
O31 C191 C192 C193 7.5(12)
C190 C191 C192 C193 -169.8(7)
C191 C192 C193 N24 -2.6(12)
C191 C192 C193 C194 176.7(7)
C200 C195 C196 C197 -0.9(13)
N24 C195 C196 C197 -177.0(7)
C195 C196 C197 C199 -0.9(13)
C200 C198 C199 C197 -4.1(15)
C196 C197 C199 C198 3.5(14)
C196 C195 C200 O32 179.6(8)
N24 C195 C200 O32 -3.8(12)
C196 C195 C200 C198 0.3(14)
N24 C195 C200 C198 176.8(7)
C199 C198 C200 O32 -177.4(8)
C199 C198 C200 C195 2.1(14)
O39 C202 C203 C204 0.3(13)
C201 C202 C203 C204 176.4(8)
C202 C203 C204 O40 -1.6(13)
C202 C203 C204 C205 -179.5(8)
O41 C207 C208 C209 1.1(12)
C206 C207 C208 C209 -177.8(7)
C207 C208 C209 O42 -7.1(12)
C207 C208 C209 C210 173.5(7)
C9 C8 N1 C6 174.1(6)
C7 C8 N1 C6 -5.1(9)
C5 C6 N1 C8 -30.4(10)
C1 C6 N1 C8 156.7(6)
C14 C15 N2 C11 -3.5(9)
C16 C15 N2 C11 179.8(5)
C14 C15 N2 Dy1 177.9(5)
C16 C15 N2 Dy1 1.1(7)
C12 C11 N2 C15 0.3(9)
C10 C11 N2 C15 -179.7(5)
C12 C11 N2 Dy1 179.0(5)
C10 C11 N2 Dy1 -1.0(7)
C17 C18 N3 C20 173.8(6)
C19 C18 N3 C20 -6.8(10)
C21 C20 N3 C18 -49.5(10)
C25 C20 N3 C18 135.3(7)
C34 C33 N4 C31 176.8(6)
C32 C33 N4 C31 -6.4(11)
C30 C31 N4 C33 117.2(8)
C26 C31 N4 C33 -71.0(9)
C37 C36 N5 C40 2.9(8)
C35 C36 N5 C40 176.4(5)
C37 C36 N5 Dy1 178.8(5)
C35 C36 N5 Dy1 -7.7(6)
C39 C40 N5 C36 -1.1(9)
C41 C40 N5 C36 -179.3(5)
C39 C40 N5 Dy1 -177.1(5)
C41 C40 N5 Dy1 4.8(7)
C42 C43 N6 C45 173.1(6)
C44 C43 N6 C45 -5.9(10)
C46 C45 N6 C43 -31.7(11)
C50 C45 N6 C43 159.5(6)
C59 C58 N7 C56 -178.7(6)
C57 C58 N7 C56 0.5(9)
C51 C56 N7 C58 151.5(6)
C55 C56 N7 C58 -32.4(9)
C62 C61 N8 C65 -3.5(9)
C60 C61 N8 C65 -179.2(5)
C62 C61 N8 Dy2 179.0(5)
C60 C61 N8 Dy2 3.3(7)
C64 C65 N8 C61 0.2(8)
C66 C65 N8 C61 179.2(5)
C64 C65 N8 Dy2 177.8(5)
C66 C65 N8 Dy2 -3.2(7)
C67 C68 N9 C70 -175.0(6)
C69 C68 N9 C70 1.9(9)
C71 C70 N9 C68 -42.1(11)
C75 C70 N9 C68 138.4(6)
C84 C83 N10 C81 -178.5(6)
C82 C83 N10 C81 0.3(9)
C80 C81 N10 C83 -34.4(11)
C76 C81 N10 C83 149.3(6)
C89 C90 N11 C86 1.1(9)
C91 C90 N11 C86 -175.9(5)
C89 C90 N11 Dy3 -178.8(5)
C91 C90 N11 Dy3 4.3(7)
C87 C86 N11 C90 -1.5(9)
C85 C86 N11 C90 177.4(5)
C87 C86 N11 Dy3 178.3(5)
C85 C86 N11 Dy3 -2.7(7)
C92 C93 N12 C95 -178.6(6)
C94 C93 N12 C95 1.8(9)
C96 C95 N12 C93 -33.9(9)
C100 C95 N12 C93 147.3(6)
C109 C108 N13 C106 -171.9(6)
C107 C108 N13 C106 9.6(10)
C105 C106 N13 C108 -49.8(11)
C101 C106 N13 C108 127.6(7)
C114 C115 N14 C111 0.5(9)
C116 C115 N14 C111 179.5(5)
C114 C115 N14 Dy6 -179.3(5)
C116 C115 N14 Dy6 -0.3(7)
C112 C111 N14 C115 -2.5(9)
C110 C111 N14 C115 177.0(5)
C112 C111 N14 Dy6 177.4(5)
C110 C111 N14 Dy6 -3.1(7)
C117 C118 N15 C120 -178.9(6)
C119 C118 N15 C120 -0.4(10)
C121 C120 N15 C118 -29.6(10)
C125 C120 N15 C118 154.1(6)
C134 C133 N16 C131 -179.6(6)
C132 C133 N16 C131 3.4(10)
C130 C131 N16 C133 -37.9(10)
C126 C131 N16 C133 142.0(6)
C139 C140 N17 C136 -0.2(9)
C141 C140 N17 C136 179.1(5)
C139 C140 N17 Dy7 173.0(5)
C141 C140 N17 Dy7 -7.7(6)
C137 C136 N17 C140 -1.4(9)
C135 C136 N17 C140 179.7(5)
C137 C136 N17 Dy7 -174.7(5)
C135 C136 N17 Dy7 6.4(7)
C142 C143 N18 C145 176.3(6)
C144 C143 N18 C145 -5.9(10)
C146 C145 N18 C143 -33.2(10)
C150 C145 N18 C143 150.1(6)
C159 C158 N19 C156 175.2(6)
C157 C158 N19 C156 -7.5(10)
C155 C156 N19 C158 -30.4(11)
C151 C156 N19 C158 153.9(6)
C162 C161 N20 C165 0.3(10)
C160 C161 N20 C165 179.3(6)
C162 C161 N20 Dy8 -172.9(6)
C160 C161 N20 Dy8 6.1(7)
C164 C165 N20 C161 -1.1(9)
C166 C165 N20 C161 -178.6(6)
C164 C165 N20 Dy8 172.3(5)
C166 C165 N20 Dy8 -5.2(7)
C167 C168 N21 C170 176.4(7)
C169 C168 N21 C170 -6.9(11)
C171 C170 N21 C168 -69.3(9)
C175 C170 N21 C168 116.7(8)
C184 C183 N22 C181 173.0(6)
C182 C183 N22 C181 -11.3(10)
C180 C181 N22 C183 -37.3(11)
C176 C181 N22 C183 154.1(6)
C189 C190 N23 C186 3.5(9)
C191 C190 N23 C186 -177.3(5)
C189 C190 N23 Dy8 -176.4(5)
C191 C190 N23 Dy8 2.8(7)
C187 C186 N23 C190 -3.1(9)
C185 C186 N23 C190 -179.5(6)
C187 C186 N23 Dy8 176.8(6)
C185 C186 N23 Dy8 0.3(7)
C192 C193 N24 C195 171.1(7)
C194 C193 N24 C195 -8.2(9)
C200 C195 N24 C193 131.7(7)
C196 C195 N24 C193 -51.9(10)
C2 C1 O1 Dy2 70.6(9)
C6 C1 O1 Dy2 -109.1(6)
C9 C10 O2 Dy1 -157.3(5)
C11 C10 O2 Dy1 19.6(7)
C17 C16 O3 Dy1 -167.3(5)
C15 C16 O3 Dy1 14.1(8)
C34 C35 O6 Dy1 -166.9(5)
C36 C35 O6 Dy1 6.7(8)
C42 C41 O7 Dy1 -166.2(5)
C40 C41 O7 Dy1 14.0(8)
C45 C50 O8 Dy3 -105.7(6)
C49 C50 O8 Dy3 73.4(8)
C56 C51 O9 Dy6 -107.6(6)
C52 C51 O9 Dy6 73.2(8)
C56 C51 O9 Dy5 107.6(6)
C52 C51 O9 Dy5 -71.6(7)
C59 C60 O10 Dy2 -160.3(5)
C61 C60 O10 Dy2 18.2(7)
C67 C66 O11 Dy2 -168.6(4)
C65 C66 O11 Dy2 9.8(7)
C74 C75 O12 Dy1 60.7(9)
C70 C75 O12 Dy1 -122.1(6)
C77 C76 O13 Dy1 58.3(9)
C81 C76 O13 Dy1 -116.6(6)
C84 C85 O14 Dy3 -172.7(5)
C86 C85 O14 Dy3 10.0(8)
C92 C91 O15 Dy3 -162.8(5)
C90 C91 O15 Dy3 19.3(7)
C99 C100 O16 Dy7 65.1(7)
C95 C100 O16 Dy7 -116.0(6)
C99 C100 O16 Dy4 -76.9(7)
C95 C100 O16 Dy4 102.0(6)
C102 C101 O17 Dy8 54.9(11)
C106 C101 O17 Dy8 -129.8(6)
C109 C110 O18 Dy6 -168.5(5)
C111 C110 O18 Dy6 11.0(8)
C117 C116 O19 Dy6 -160.0(5)
C115 C116 O19 Dy6 17.0(7)
C120 C125 O20 Dy2 -111.9(6)
C124 C125 O20 Dy2 72.9(7)
C120 C125 O20 Dy4 109.2(6)
C124 C125 O20 Dy4 -66.0(7)
C127 C126 O21 Dy3 69.3(8)
C131 C126 O21 Dy3 -114.0(6)
C127 C126 O21 Dy5 -76.5(8)
C131 C126 O21 Dy5 100.1(6)
C134 C135 O22 Dy7 -164.9(5)
C136 C135 O22 Dy7 12.5(7)
C142 C141 O23 Dy7 -173.1(5)
C140 C141 O23 Dy7 5.8(8)
C149 C150 O24 Dy8 61.8(8)
C145 C150 O24 Dy8 -116.4(6)
C152 C151 O25 Dy6 74.2(8)
C156 C151 O25 Dy6 -110.7(6)
C159 C160 O26 Dy8 -160.1(5)
C161 C160 O26 Dy8 19.0(8)
C167 C166 O27 Dy8 -157.3(5)
C165 C166 O27 Dy8 21.7(8)
C177 C176 O29 Dy7 79.4(9)
C181 C176 O29 Dy7 -104.1(7)
C184 C185 O30 Dy8 -174.9(5)
C186 C185 O30 Dy8 13.2(8)
C192 C191 O31 Dy8 -167.0(5)
C190 C191 O31 Dy8 10.4(8)
C203 C202 O39 Dy5 1.0(12)
C201 C202 O39 Dy5 -175.4(5)
C203 C204 O40 Dy5 1.9(12)
C205 C204 O40 Dy5 179.8(5)
C208 C207 O41 Dy4 1.3(11)
C206 C207 O41 Dy4 -179.6(5)
C208 C209 O42 Dy4 11.0(11)
C210 C209 O42 Dy4 -169.5(5)
